data_7029913
loop_
_publ_author_name
'Langley, Stuart K.'
'Helliwell, Madeleine'
'Teat, Simon J.'
'Winpenny, Richard E. P.'

_publ_section_title
;
 Synthesis and characterisation of cobalt(II) phosphonate cage complexes
 utilizing carboxylates and pyridonates as co-ligands.
;
_journal_issue 41
_journal_name_full 'Dalton transactions (Cambridge, England : 2003)'
_journal_page_first 12807
_journal_page_last 12817
_journal_paper_doi 10.1039/c2dt31612a
_journal_volume 41
_journal_year 2012
_chemical_formula_sum 'C106 H92 Cl6 Co10 F2 N14 O28 P2'
_chemical_formula_weight 2911.88
_chemical_name_systematic
;
?
;
_space_group_IT_number 15
_symmetry_cell_setting monoclinic
_symmetry_space_group_name_Hall '-C 2yc'
_symmetry_space_group_name_H-M 'C 1 2/c 1'
_atom_sites_solution_hydrogens geom
_atom_sites_solution_primary direct
_atom_sites_solution_secondary difmap
_audit_creation_date '9 November 2005'
_audit_creation_method SHELXL-97
_cell_angle_alpha 90.00
_cell_angle_beta 111.6240(10)
_cell_angle_gamma 90.00
_cell_formula_units_Z 8
_cell_length_a 51.143(4)
_cell_length_b 20.7062(15)
_cell_length_c 24.1717(18)
_cell_measurement_reflns_used 5665
_cell_measurement_temperature 100(2)
_cell_measurement_theta_max 26.12
_cell_measurement_theta_min 1.34
_cell_volume 23796(3)
_computing_cell_refinement 'Bruker SMART'
_computing_data_collection 'Bruker SMART'
_computing_data_reduction 'Bruker SMART'
_computing_molecular_graphics x-seed
_computing_publication_material CIFTAB
_computing_structure_refinement 'SHELXL-97 (Sheldrick, 1997)'
_computing_structure_solution 'SHELXS-97 (Sheldrick, 1990)'
_diffrn_ambient_temperature 100(2)
_diffrn_measured_fraction_theta_full 0.993
_diffrn_measured_fraction_theta_max 0.993
_diffrn_measurement_device_type 'CCD area detector'
_diffrn_measurement_method 'phi and omega scans'
_diffrn_radiation_monochromator graphite
_diffrn_radiation_source 'fine-focus sealed tube'
_diffrn_radiation_type MoK\a
_diffrn_radiation_wavelength 0.71073
_diffrn_reflns_av_R_equivalents 0.1217
_diffrn_reflns_av_sigmaI/netI 0.0990
_diffrn_reflns_limit_h_max 64
_diffrn_reflns_limit_h_min -64
_diffrn_reflns_limit_k_max 25
_diffrn_reflns_limit_k_min -25
_diffrn_reflns_limit_l_max 30
_diffrn_reflns_limit_l_min -30
_diffrn_reflns_number 68059
_diffrn_reflns_theta_full 26.41
_diffrn_reflns_theta_max 26.41
_diffrn_reflns_theta_min 1.30
_exptl_absorpt_coefficient_mu 1.599
_exptl_absorpt_correction_T_max 0.852
_exptl_absorpt_correction_T_min 0.734
_exptl_absorpt_correction_type multi-scan
_exptl_absorpt_process_details SADABS
_exptl_crystal_colour purple
_exptl_crystal_density_diffrn 1.626
_exptl_crystal_density_method 'not measured'
_exptl_crystal_description plate
_exptl_crystal_F_000 11760
_exptl_crystal_size_max 0.20
_exptl_crystal_size_mid 0.20
_exptl_crystal_size_min 0.10
_refine_diff_density_max 1.765
_refine_diff_density_min -1.682
_refine_diff_density_rms 0.151
_refine_ls_extinction_method none
_refine_ls_goodness_of_fit_ref 0.950
_refine_ls_hydrogen_treatment mixed
_refine_ls_matrix_type fullcycle
_refine_ls_number_parameters 1790
_refine_ls_number_reflns 24274
_refine_ls_number_restraints 2410
_refine_ls_restrained_S_all 0.942
_refine_ls_R_factor_all 0.0976
_refine_ls_R_factor_gt 0.0590
_refine_ls_shift/su_max 0.002
_refine_ls_shift/su_mean 0.000
_refine_ls_structure_factor_coef Fsqd
_refine_ls_weighting_details 'calc w=1/[\s^2^(Fo^2^)+(0.0834P)^2^+0.0000P] where P=(Fo^2^+2Fc^2^)/3'
_refine_ls_weighting_scheme calc
_refine_ls_wR_factor_gt 0.1438
_refine_ls_wR_factor_ref 0.1654
_reflns_number_gt 14772
_reflns_number_total 24274
_reflns_threshold_expression >2sigma(I)
_cod_data_source_file c2dt31612a.txt
_cod_data_source_block 8_repw162_revised
_cod_original_sg_symbol_H-M c2/c
_cod_database_code 7029913

loop_
_symmetry_equiv_pos_as_xyz
'x, y, z'
'-x, y, -z+1/2'
'x+1/2, y+1/2, z'
'-x+1/2, y+1/2, -z+1/2'
'-x, -y, -z'
'x, -y, z-1/2'
'-x+1/2, -y+1/2, -z'
'x+1/2, -y+1/2, z-1/2'

loop_
_atom_site_label
_atom_site_type_symbol
_atom_site_fract_x
_atom_site_fract_y
_atom_site_fract_z
_atom_site_U_iso_or_equiv
_atom_site_adp_type
_atom_site_occupancy
_atom_site_symmetry_multiplicity
_atom_site_calc_flag
_atom_site_refinement_flags
_atom_site_disorder_assembly
_atom_site_disorder_group
Co1 Co -0.070430(15) 0.26477(4) 0.05411(3) 0.0456(2) Uani 1 1 d U . .
Co2 Co -0.135434(12) 0.33335(3) 0.04227(3) 0.02048(14) Uani 1 1 d U . .
Co3 Co -0.132167(14) 0.18546(3) 0.05547(3) 0.02964(16) Uani 1 1 d U . .
Co4 Co -0.098987(12) 0.16033(3) -0.05757(3) 0.01966(14) Uani 1 1 d U . .
Co5 Co -0.147042(12) 0.14929(2) -0.18043(2) 0.01660(13) Uani 1 1 d U . .
Co6 Co -0.102681(12) 0.34501(2) -0.07130(2) 0.01575(13) Uani 1 1 d U . .
Co7 Co -0.151861(12) 0.33319(2) -0.18994(2) 0.01606(13) Uani 1 1 d U . .
Co8 Co -0.112916(12) 0.15953(3) -0.29343(3) 0.01988(14) Uani 1 1 d U . .
Co9 Co -0.118765(13) 0.30837(3) -0.30185(3) 0.02155(14) Uani 1 1 d U . .
Co10 Co -0.179681(13) 0.25080(3) -0.30528(3) 0.01953(14) Uani 1 1 d U . .
Cl1 Cl -0.11957(3) 0.45570(6) 0.17959(5) 0.0350(3) Uani 1 1 d U A .
Cl2 Cl -0.13508(4) 0.04247(7) -0.43711(6) 0.0554(4) Uani 1 1 d DU A .
Cl3 Cl -0.14332(3) 0.39960(7) -0.46384(6) 0.0502(4) Uani 1 1 d U A .
Cl4 Cl -0.23538(3) 0.31360(9) -0.45129(6) 0.0589(4) Uani 1 1 d U A .
Cl6 Cl -0.10474(3) 0.09818(8) 0.21718(6) 0.0534(4) Uani 1 1 d U A .
P1 P -0.15518(2) 0.24779(5) -0.07961(5) 0.0150(2) Uani 1 1 d U . .
P2 P -0.09483(2) 0.24555(5) -0.16933(5) 0.0158(2) Uani 1 1 d U . .
F1 F -0.15921(5) 0.23977(10) -0.21615(10) 0.0179(5) Uani 1 1 d U A .
F2 F -0.09097(5) 0.25542(10) -0.03387(10) 0.0188(5) Uani 1 1 d U A .
O1 O -0.15959(6) 0.31535(13) 0.08886(13) 0.0236(7) Uani 1 1 d U A .
O2 O -0.15629(7) 0.20830(13) 0.10179(13) 0.0278(7) Uani 1 1 d U A .
O3 O -0.04430(9) 0.32838(18) 0.04609(17) 0.0688(14) Uani 1 1 d U A .
O4 O -0.06046(6) 0.37007(13) -0.04538(13) 0.0221(6) Uani 1 1 d U A .
O5 O -0.10420(8) 0.36678(18) 0.01096(16) 0.0496(10) Uani 1 1 d U A .
O6 O -0.11216(6) 0.43987(13) -0.09529(14) 0.0282(7) Uani 1 1 d U A .
O7 O -0.14576(6) 0.42935(13) -0.18535(13) 0.0256(7) Uani 1 1 d U A .
O8 O -0.14700(6) 0.25338(12) -0.01145(12) 0.0184(6) Uani 1 1 d U A .
O9 O -0.14296(6) 0.18558(12) -0.09472(12) 0.0184(6) Uani 1 1 d U A .
O10 O -0.14605(6) 0.30994(12) -0.10189(12) 0.0157(6) Uani 1 1 d U A .
O11 O -0.19453(6) 0.35228(13) -0.21407(13) 0.0231(6) Uani 1 1 d U A .
O12 O -0.21306(6) 0.29719(14) -0.29911(13) 0.0258(7) Uani 1 1 d U A .
O13 O -0.10419(6) 0.18412(12) -0.14624(12) 0.0169(6) Uani 1 1 d U A .
O14 O -0.10733(6) 0.30837(12) -0.15576(12) 0.0154(6) Uani 1 1 d U A .
O15 O -0.10281(6) 0.24008(12) -0.23758(13) 0.0186(6) Uani 1 1 d U A .
O16 O -0.08945(7) 0.18429(14) -0.34112(14) 0.0288(7) Uani 1 1 d U A .
O17 O -0.09355(7) 0.29212(14) -0.34623(14) 0.0298(7) Uani 1 1 d U A .
O18 O -0.15424(6) 0.33840(13) -0.28097(12) 0.0203(6) Uani 1 1 d U A .
O19 O -0.13925(6) 0.11943(13) -0.25365(12) 0.0202(6) Uani 1 1 d DU A .
O20 O -0.14575(6) 0.22355(13) -0.33860(13) 0.0229(6) Uani 1 1 d U A .
O21 O -0.10273(7) 0.06325(14) -0.06853(16) 0.0384(9) Uani 1 1 d U A .
O22 O -0.14101(7) 0.05484(13) -0.15136(13) 0.0251(7) Uani 1 1 d U A .
O23 O -0.04760(12) 0.1943(2) 0.0692(2) 0.0313(14) Uani 0.588(4) 1 d PDU A 1
O24 O -0.05535(12) 0.1456(3) -0.0170(2) 0.0209(12) Uani 0.588(4) 1 d PU A 1
O26 O -0.19001(6) 0.12807(13) -0.21644(13) 0.0216(6) Uani 1 1 d U A .
O27 O -0.19872(6) 0.16554(13) -0.30911(13) 0.0217(6) Uani 1 1 d U A .
O28 O -0.10164(11) 0.1477(2) 0.02518(18) 0.0884(17) Uani 1 1 d U A .
N1 N -0.18763(8) 0.25714(17) -0.39845(17) 0.0264(8) Uani 1 1 d U A .
N2 N -0.13934(8) 0.07719(16) -0.33769(16) 0.0240(8) Uani 1 1 d DU A .
N3 N -0.10921(8) 0.41527(17) 0.08801(16) 0.0250(8) Uani 1 1 d U A .
C8 C -0.16298(9) 0.3830(2) -0.32423(19) 0.0234(9) Uani 1 1 d U . .
N6 N -0.08155(8) 0.09920(18) -0.23649(18) 0.0295(9) Uani 1 1 d U A .
N7 N -0.16061(11) 0.11503(18) 0.00414(19) 0.0476(12) Uani 1 1 d U A .
N8 N -0.09540(8) 0.38675(16) -0.25426(16) 0.0249(8) Uani 1 1 d U A .
N9 N -0.16291(8) 0.40125(17) -0.01300(16) 0.0273(8) Uani 1 1 d U A .
N10 N -0.10140(10) 0.1171(2) 0.11325(19) 0.0505(12) Uani 1 1 d U A .
C1 C -0.21436(9) 0.33573(19) -0.2601(2) 0.0222(9) Uani 1 1 d U . .
C2 C -0.24283(9) 0.3661(2) -0.2721(2) 0.0255(10) Uani 1 1 d U A .
C3 C -0.24716(10) 0.4061(2) -0.2303(2) 0.0278(10) Uani 1 1 d U . .
H3 H -0.2328 0.4125 -0.1936 0.033 Uiso 1 1 calc R A .
C4 C -0.27285(10) 0.4367(2) -0.2431(2) 0.0310(11) Uani 1 1 d U A .
H4 H -0.2756 0.4634 -0.2148 0.037 Uiso 1 1 calc R . .
C5 C -0.29429(10) 0.4276(2) -0.2975(2) 0.0335(11) Uani 1 1 d U . .
H5 H -0.3113 0.4488 -0.3061 0.040 Uiso 1 1 calc R A .
C6 C -0.29047(10) 0.3871(2) -0.3391(2) 0.0344(11) Uani 1 1 d U A .
H6 H -0.3051 0.3803 -0.3754 0.041 Uiso 1 1 calc R . .
C7 C -0.26471(9) 0.3563(2) -0.3269(2) 0.0287(10) Uani 1 1 d U . .
H7 H -0.2621 0.3292 -0.3552 0.034 Uiso 1 1 calc R A .
N5 N -0.14993(8) 0.37668(17) -0.36349(16) 0.0262(8) Uani 1 1 d U A .
C9 C -0.15881(11) 0.4134(2) -0.4116(2) 0.0381(12) Uani 1 1 d U . .
C10 C -0.17976(12) 0.4590(3) -0.4232(2) 0.0481(14) Uani 1 1 d U A .
H10 H -0.1857 0.4832 -0.4581 0.058 Uiso 1 1 calc R . .
C11 C -0.19163(11) 0.4672(3) -0.3804(2) 0.0470(14) Uani 1 1 d U . .
H11 H -0.2053 0.4987 -0.3858 0.056 Uiso 1 1 calc R A .
C12 C -0.18326(10) 0.4292(2) -0.3302(2) 0.0334(11) Uani 1 1 d U A .
H12 H -0.1910 0.4345 -0.3012 0.040 Uiso 1 1 calc R . .
C13 C -0.20551(10) 0.2735(3) -0.4519(2) 0.0404(13) Uani 1 1 d U . .
C14 C -0.20162(12) 0.2616(3) -0.5036(2) 0.0541(16) Uani 1 1 d U A .
H14 H -0.2150 0.2734 -0.5403 0.065 Uiso 1 1 calc R . .
C15 C -0.17679(11) 0.2312(3) -0.4992(2) 0.0482(15) Uani 1 1 d U . .
H15 H -0.1734 0.2217 -0.5335 0.058 Uiso 1 1 calc R A .
C16 C -0.15714(11) 0.2148(2) -0.4449(2) 0.0341(11) Uani 1 1 d U A .
H16 H -0.1406 0.1939 -0.4417 0.041 Uiso 1 1 calc R . .
C17 C -0.16287(10) 0.2306(2) -0.39457(19) 0.0251(9) Uani 1 1 d U . .
C18 C -0.08378(10) 0.2384(2) -0.3559(2) 0.0267(10) Uani 1 1 d U . .
C19 C -0.06379(8) 0.23381(18) -0.39024(18) 0.0200(18) Uani 0.562(3) 1 d PGU A 1
C20 C -0.04589(10) 0.18152(16) -0.3841(2) 0.0266(18) Uani 0.562(3) 1 d PGU A 1
H20 H -0.0461 0.1473 -0.3593 0.032 Uiso 0.562(3) 1 calc PR A 1
C21 C -0.02773(10) 0.1803(2) -0.4150(2) 0.037(2) Uani 0.562(3) 1 d PGU A 1
H21 H -0.0158 0.1453 -0.4108 0.044 Uiso 0.562(3) 1 calc PR A 1
C22 C -0.02748(11) 0.2314(2) -0.4521(2) 0.037(2) Uani 0.562(3) 1 d PGU A 1
H22 H -0.0153 0.2307 -0.4727 0.044 Uiso 0.562(3) 1 calc PR A 1
C23 C -0.04538(12) 0.2837(2) -0.4582(2) 0.040(2) Uani 0.562(3) 1 d PGU A 1
H23 H -0.0452 0.3179 -0.4830 0.047 Uiso 0.562(3) 1 calc PR A 1
C24 C -0.06353(9) 0.28493(17) -0.42732(18) 0.0289(19) Uani 0.562(3) 1 d PGU A 1
H24 H -0.0755 0.3199 -0.4314 0.035 Uiso 0.562(3) 1 calc PR A 1
C19A C -0.06342(8) 0.25438(19) -0.38349(18) 0.029(3) Uani 0.438(3) 1 d PGU A 2
C20A C -0.06000(7) 0.20772(16) -0.42159(17) 0.039(3) Uani 0.438(3) 1 d PGU A 2
H20A H -0.0701 0.1693 -0.4276 0.046 Uiso 0.438(3) 1 calc PR A 2
C21A C -0.0411(3) 0.2190(6) -0.4512(6) 0.045(3) Uani 0.438(3) 1 d PU A 2
H21A H -0.0386 0.1881 -0.4767 0.054 Uiso 0.438(3) 1 calc PR A 2
C22A C -0.0269(3) 0.2750(6) -0.4419(6) 0.044(3) Uani 0.438(3) 1 d PU A 2
H22A H -0.0156 0.2833 -0.4635 0.053 Uiso 0.438(3) 1 calc PR A 2
C23A C -0.0284(3) 0.3210(6) -0.4014(5) 0.043(3) Uani 0.438(3) 1 d PU A 2
H23A H -0.0167 0.3570 -0.3926 0.051 Uiso 0.438(3) 1 calc PR A 2
C24A C -0.04812(12) 0.31151(18) -0.3741(2) 0.037(3) Uani 0.438(3) 1 d PGU A 2
H24A H -0.0509 0.3434 -0.3497 0.044 Uiso 0.438(3) 1 calc PR A 2
C25 C -0.14877(9) 0.07336(19) -0.29218(19) 0.0219(9) Uani 1 1 d DU . .
C26 C -0.16709(9) 0.02307(19) -0.28982(19) 0.0222(9) Uani 1 1 d DU A .
H26 H -0.1741 0.0214 -0.2594 0.027 Uiso 1 1 calc R . .
C27 C -0.17421(10) -0.0230(2) -0.3333(2) 0.0293(11) Uani 1 1 d DU . .
H27 H -0.1857 -0.0571 -0.3317 0.035 Uiso 1 1 calc R A .
C28 C -0.16443(10) -0.0195(2) -0.3801(2) 0.0341(12) Uani 1 1 d DU A .
H28 H -0.1691 -0.0505 -0.4100 0.041 Uiso 1 1 calc R . .
C29 C -0.14747(10) 0.0324(2) -0.3796(2) 0.0322(11) Uani 1 1 d DU . .
C30 C -0.07162(12) 0.0705(3) -0.1946(2) 0.0467(15) Uani 1 1 d U . .
C31 C -0.0603(2) 0.0328(5) -0.1407(3) 0.144(5) Uani 1 1 d U A .
H31A H -0.0643 0.0539 -0.1094 0.216 Uiso 1 1 calc R . .
H31B H -0.0403 0.0286 -0.1296 0.216 Uiso 1 1 calc R . .
H31C H -0.0688 -0.0093 -0.1474 0.216 Uiso 1 1 calc R . .
C32 C -0.17253(10) 0.4367(2) -0.0507(2) 0.0246(10) Uani 1 1 d U . .
C33 C -0.18461(11) 0.4821(2) -0.0991(2) 0.0368(12) Uani 1 1 d U A .
H33A H -0.1743 0.5220 -0.0896 0.055 Uiso 1 1 calc R . .
H33B H -0.2039 0.4899 -0.1047 0.055 Uiso 1 1 calc R . .
H33C H -0.1836 0.4646 -0.1349 0.055 Uiso 1 1 calc R . .
C34 C -0.12928(9) 0.4620(2) -0.1436(2) 0.0230(9) Uani 1 1 d U . .
C35 C -0.12995(9) 0.5337(2) -0.1523(2) 0.0273(10) Uani 1 1 d U A .
C36 C -0.11756(11) 0.5751(2) -0.1034(3) 0.0393(12) Uani 1 1 d U . .
H36 H -0.1095 0.5583 -0.0652 0.047 Uiso 1 1 calc R A .
C37 C -0.11749(13) 0.6411(2) -0.1128(3) 0.0536(15) Uani 1 1 d U A .
H37 H -0.1095 0.6687 -0.0805 0.064 Uiso 1 1 calc R . .
C38 C -0.12931(14) 0.6665(2) -0.1698(3) 0.0547(16) Uani 1 1 d U . .
H38 H -0.1287 0.7108 -0.1757 0.066 Uiso 1 1 calc R A .
C39 C -0.14185(13) 0.6263(2) -0.2175(3) 0.0468(14) Uani 1 1 d U A .
H39 H -0.1500 0.6436 -0.2556 0.056 Uiso 1 1 calc R . .
C40 C -0.14240(11) 0.5596(2) -0.2092(2) 0.0345(11) Uani 1 1 d U . .
H40 H -0.1511 0.5325 -0.2415 0.041 Uiso 1 1 calc R A .
C41 C -0.12158(10) 0.0322(2) -0.1073(2) 0.0271(10) Uani 1 1 d U . .
C42 C -0.12117(10) -0.0408(2) -0.1003(3) 0.0368(12) Uani 1 1 d U A .
C43 C -0.11022(14) -0.0676(3) -0.0442(3) 0.0590(16) Uani 1 1 d U . .
H43 H -0.1020 -0.0415 -0.0110 0.071 Uiso 1 1 calc R A .
C44 C -0.11155(17) -0.1347(3) -0.0379(3) 0.079(2) Uani 1 1 d U A .
H44 H -0.1050 -0.1531 -0.0002 0.095 Uiso 1 1 calc R . .
C45 C -0.12234(15) -0.1729(3) -0.0866(4) 0.0750(19) Uani 1 1 d U . .
H45 H -0.1230 -0.2174 -0.0820 0.090 Uiso 1 1 calc R A .
C46 C -0.13237(13) -0.1466(3) -0.1427(4) 0.0689(19) Uani 1 1 d U A .
H46 H -0.1395 -0.1733 -0.1758 0.083 Uiso 1 1 calc R . .
C47 C -0.13187(11) -0.0801(2) -0.1499(3) 0.0521(15) Uani 1 1 d U . .
H47 H -0.1387 -0.0622 -0.1878 0.063 Uiso 1 1 calc R A .
C48 C -0.03573(10) 0.1657(4) 0.0008(3) 0.037(3) Uani 0.412(4) 1 d PDU A 2
C49 C -0.04143(10) 0.3574(2) 0.0037(2) 0.0366(12) Uani 1 1 d U . .
C55 C 0.01075(10) 0.3757(2) 0.05977(19) 0.023(2) Uani 0.512(7) 1 d PGU A 1
H55 H 0.0082 0.3511 0.0896 0.028 Uiso 0.512(7) 1 calc PR A 1
C50 C -0.01132(8) 0.3838(3) 0.0055(2) 0.022(2) Uani 0.512(7) 1 d PGU A 1
C51 C -0.00746(9) 0.4206(3) -0.03903(19) 0.026(2) Uani 0.512(7) 1 d PGU A 1
H51 H -0.0222 0.4260 -0.0753 0.031 Uiso 0.512(7) 1 calc PR A 1
C52 C 0.01846(11) 0.4491(2) -0.0293(2) 0.026(2) Uani 0.512(7) 1 d PGU A 1
H52 H 0.0210 0.4737 -0.0591 0.031 Uiso 0.512(7) 1 calc PR A 1
C53 C 0.04052(8) 0.4409(2) 0.0250(2) 0.028(2) Uani 0.512(7) 1 d PGU A 1
H53 H 0.0579 0.4600 0.0315 0.033 Uiso 0.512(7) 1 calc PR A 1
C54 C 0.03667(8) 0.4042(2) 0.06951(18) 0.029(3) Uani 0.512(7) 1 d PGU A 1
H54 H 0.0514 0.3987 0.1058 0.035 Uiso 0.512(7) 1 calc PR A 1
C54A C 0.03613(10) 0.3760(3) 0.08724(18) 0.043(3) Uani 0.488(7) 1 d PGU A 2
H54A H 0.0505 0.3622 0.1218 0.051 Uiso 0.488(7) 1 calc PR A 2
C55A C 0.0083(2) 0.3570(5) 0.0758(4) 0.034(3) Uani 0.488(7) 1 d PU A 2
H55A H 0.0039 0.3312 0.1028 0.041 Uiso 0.488(7) 1 calc PR A 2
C50A C -0.01264(19) 0.3775(5) 0.0234(4) 0.024(2) Uani 0.488(7) 1 d PU A 2
C51A C -0.00612(18) 0.4154(4) -0.0174(4) 0.022(2) Uani 0.488(7) 1 d PU A 2
H51A H -0.0201 0.4284 -0.0527 0.027 Uiso 0.488(7) 1 calc PR A 2
C52A C 0.02202(19) 0.4338(4) -0.0042(4) 0.025(2) Uani 0.488(7) 1 d PU A 2
H52A H 0.0266 0.4588 -0.0312 0.030 Uiso 0.488(7) 1 calc PR A 2
C53A C 0.04248(7) 0.4155(2) 0.0473(2) 0.037(3) Uani 0.488(7) 1 d PGU A 2
H53A H 0.0609 0.4293 0.0561 0.044 Uiso 0.488(7) 1 calc PR A 2
C56 C -0.09719(11) 0.4173(2) 0.0468(2) 0.0381(13) Uani 1 1 d U . .
C57 C -0.07974(12) 0.4681(3) 0.0442(2) 0.0502(16) Uani 1 1 d U A .
H57 H -0.0716 0.4691 0.0156 0.060 Uiso 1 1 calc R . .
C58 C -0.07502(11) 0.5166(3) 0.0857(2) 0.0454(15) Uani 1 1 d U . .
H58 H -0.0637 0.5513 0.0845 0.055 Uiso 1 1 calc R A .
C59 C -0.08674(10) 0.5152(2) 0.1292(2) 0.0333(11) Uani 1 1 d U A .
H59 H -0.0834 0.5476 0.1576 0.040 Uiso 1 1 calc R . .
C60 C -0.10362(9) 0.4626(2) 0.1274(2) 0.0257(10) Uani 1 1 d U . .
C61 C -0.16539(10) 0.2631(2) 0.10846(19) 0.0240(10) Uani 1 1 d U . .
C62 C -0.18487(10) 0.2669(2) 0.1414(2) 0.0271(10) Uani 1 1 d U A .
C63 C -0.18450(12) 0.2192(2) 0.1823(2) 0.0406(13) Uani 1 1 d U . .
H63 H -0.1721 0.1846 0.1890 0.049 Uiso 1 1 calc R A .
C64 C -0.20278(13) 0.2233(3) 0.2133(3) 0.0486(15) Uani 1 1 d U A .
H64 H -0.2022 0.1924 0.2417 0.058 Uiso 1 1 calc R . .
C65 C -0.22177(12) 0.2737(3) 0.2013(2) 0.0468(14) Uani 1 1 d U . .
H65 H -0.2341 0.2761 0.2215 0.056 Uiso 1 1 calc R A .
C66 C -0.22277(11) 0.3199(3) 0.1603(2) 0.0395(12) Uani 1 1 d U A .
H66 H -0.2360 0.3528 0.1520 0.047 Uiso 1 1 calc R . .
C67 C -0.20386(4) 0.31786(10) 0.13088(9) 0.0321(11) Uani 1 1 d U . .
H67 H -0.2040 0.3504 0.1043 0.039 Uiso 1 1 calc R A .
Cl5 Cl -0.02083(4) 0.37808(10) 0.18375(9) 0.0335(6) Uani 0.498(2) 1 d PRDU A 1
O25 O -0.10397(4) 0.25208(10) 0.09118(9) 0.0342(15) Uani 0.498(2) 1 d PRDU A 1
N4 N -0.06449(4) 0.30460(10) 0.14306(9) 0.0195(14) Uani 0.498(2) 1 d PRDU A 1
C68 C -0.0878(2) 0.2746(8) 0.1440(4) 0.020(2) Uani 0.498(2) 1 d PDU A 1
C69 C -0.0945(2) 0.2733(5) 0.1954(4) 0.031(2) Uani 0.498(2) 1 d PDU A 1
H69 H -0.112(2) 0.249(4) 0.189(4) 0.037 Uiso 0.498(2) 1 d P A 1
C70 C -0.07748(19) 0.3066(5) 0.2441(4) 0.034(3) Uani 0.498(2) 1 d PDU A 1
H70 H -0.0816 0.3073 0.2785 0.041 Uiso 0.498(2) 1 calc PR A 1
C71 C -0.05377(19) 0.3399(5) 0.2426(4) 0.034(2) Uani 0.498(2) 1 d PDU A 1
H71 H -0.0421 0.3632 0.2752 0.041 Uiso 0.498(2) 1 calc PR A 1
C72 C -0.04864(16) 0.3365(4) 0.1912(3) 0.0249(18) Uani 0.498(2) 1 d PDU A 1
Cl5A Cl -0.00430(6) 0.23828(15) 0.20411(13) 0.0531(9) Uani 0.502(2) 1 d PDU A -2
O25A O -0.10264(12) 0.2718(3) 0.0897(2) 0.0226(13) Uani 0.502(2) 1 d PDU A -2
N4A N -0.05805(15) 0.2612(4) 0.1488(3) 0.0306(17) Uani 0.502(2) 1 d PDU A -2
C68A C -0.0842(2) 0.2773(9) 0.1446(4) 0.029(3) Uani 0.502(2) 1 d PDU A -2
C69A C -0.0903(2) 0.2940(5) 0.1950(4) 0.033(2) Uani 0.502(2) 1 d PDU A -2
H69A H -0.1084 0.3047 0.1918 0.040 Uiso 0.502(2) 1 calc PR A -2
C70A C -0.0684(2) 0.2939(5) 0.2490(4) 0.041(3) Uani 0.502(2) 1 d PDU A -2
H70A H -0.0716 0.3061 0.2830 0.049 Uiso 0.502(2) 1 calc PR A -2
C71A C -0.0410(2) 0.2756(5) 0.2540(4) 0.043(2) Uani 0.502(2) 1 d PDU A -2
H71A H -0.0262 0.2746 0.2906 0.051 Uiso 0.502(2) 1 calc PR A -2
C72A C -0.03744(18) 0.2594(5) 0.2021(4) 0.037(2) Uani 0.502(2) 1 d PDU A -2
C73 C -0.08445(9) 0.4247(2) -0.2197(2) 0.0233(9) Uani 1 1 d U . .
C74 C -0.07005(10) 0.4727(2) -0.1749(2) 0.0312(11) Uani 1 1 d U A .
H74A H -0.0790 0.5139 -0.1865 0.047 Uiso 1 1 calc R . .
H74B H -0.0508 0.4757 -0.1712 0.047 Uiso 1 1 calc R . .
H74C H -0.0709 0.4602 -0.1373 0.047 Uiso 1 1 calc R . .
C75 C -0.19260(9) 0.23976(19) -0.11244(19) 0.0200(9) Uani 1 1 d U A .
H75A H -0.1981 0.2403 -0.1554 0.024 Uiso 1 1 calc R . .
H75B H -0.1978 0.1979 -0.1015 0.024 Uiso 1 1 calc R . .
C76 C -0.20941(9) 0.2919(2) -0.0949(2) 0.0293(11) Uani 1 1 d U . .
H76A H -0.2028 0.2952 -0.0523 0.044 Uiso 1 1 calc R A .
H76B H -0.2290 0.2805 -0.1100 0.044 Uiso 1 1 calc R . .
H76C H -0.2070 0.3327 -0.1113 0.044 Uiso 1 1 calc R . .
C77 C -0.17197(12) 0.0826(2) -0.0350(2) 0.0390(13) Uani 1 1 d U . .
C78 C -0.18632(12) 0.0410(2) -0.0853(2) 0.0454(14) Uani 1 1 d U A .
H78A H -0.1865 0.0611 -0.1212 0.068 Uiso 1 1 calc R . .
H78B H -0.2053 0.0340 -0.0879 0.068 Uiso 1 1 calc R . .
H78C H -0.1767 0.0003 -0.0800 0.068 Uiso 1 1 calc R . .
C79 C -0.20620(9) 0.14248(19) -0.2686(2) 0.0212(9) Uani 1 1 d U . .
C80 C -0.23732(9) 0.1311(2) -0.2856(2) 0.0237(9) Uani 1 1 d U A .
C81 C -0.24744(10) 0.0891(2) -0.2531(2) 0.0302(11) Uani 1 1 d U . .
H81 H -0.2349 0.0676 -0.2203 0.036 Uiso 1 1 calc R A .
C82 C -0.27614(10) 0.0792(2) -0.2696(2) 0.0346(11) Uani 1 1 d U A .
H82 H -0.2828 0.0498 -0.2488 0.041 Uiso 1 1 calc R . .
C83 C -0.29475(10) 0.1129(2) -0.3166(2) 0.0355(12) Uani 1 1 d U . .
H83 H -0.3140 0.1068 -0.3269 0.043 Uiso 1 1 calc R A .
C84 C -0.28516(10) 0.1558(2) -0.3489(2) 0.0369(12) Uani 1 1 d U A .
H84 H -0.2978 0.1789 -0.3804 0.044 Uiso 1 1 calc R . .
C85 C -0.25635(10) 0.1639(2) -0.3335(2) 0.0317(11) Uani 1 1 d U . .
H85 H -0.2498 0.1918 -0.3557 0.038 Uiso 1 1 calc R A .
C86 C -0.09148(13) 0.0805(3) 0.1622(3) 0.0566(16) Uani 1 1 d U . .
C87 C -0.07119(15) 0.0588(3) 0.0747(3) 0.083(2) Uani 1 1 d U A .
H87 H -0.0645 0.0517 0.0442 0.100 Uiso 1 1 calc R . .
C88 C -0.09081(15) 0.1075(3) 0.0703(3) 0.071(2) Uani 1 1 d U . .
C89 C -0.07205(14) 0.0329(3) 0.1710(3) 0.072(2) Uani 1 1 d U A .
H89 H -0.0657 0.0088 0.2059 0.087 Uiso 1 1 calc R . .
C90 C -0.06206(16) 0.0218(4) 0.1256(3) 0.089(2) Uani 1 1 d U . .
H90 H -0.0491 -0.0110 0.1296 0.107 Uiso 1 1 calc R A .
C91 C -0.05738(9) 0.2495(2) -0.1353(2) 0.0257(10) Uani 1 1 d U A .
H91A H -0.0526 0.2581 -0.0933 0.031 Uiso 1 1 calc R B 1
H91B H -0.0500 0.2071 -0.1386 0.031 Uiso 1 1 calc R B 1
C92 C -0.00956(7) 0.1511(2) 0.05418(18) 0.0292(17) Uani 0.588(4) 1 d PGDU A 1
C93 C -0.00079(7) 0.10470(17) 0.02319(16) 0.0275(19) Uani 0.588(4) 1 d PGU A 1
H93 H -0.0140 0.0806 -0.0066 0.033 Uiso 0.588(4) 1 calc PR A 1
C94 C 0.02775(8) 0.0943(2) 0.0367(2) 0.037(2) Uani 0.588(4) 1 d PGU A 1
H94 H 0.0336 0.0633 0.0159 0.045 Uiso 0.588(4) 1 calc PR A 1
C95 C 0.04752(6) 0.1303(3) 0.0811(2) 0.036(2) Uani 0.588(4) 1 d PGU A 1
H95 H 0.0666 0.1234 0.0901 0.043 Uiso 0.588(4) 1 calc PR A 1
C96 C 0.03875(9) 0.1767(2) 0.1121(2) 0.053(2) Uani 0.588(4) 1 d PGU A 1
H96 H 0.0520 0.2008 0.1418 0.063 Uiso 0.588(4) 1 calc PR A 1
C97 C 0.01021(10) 0.1871(2) 0.09864(19) 0.045(2) Uani 0.588(4) 1 d PGU A 1
H97 H 0.0043 0.2181 0.1194 0.054 Uiso 0.588(4) 1 calc PR A 1
C92A C -0.00626(7) 0.13261(18) 0.02460(15) 0.030(3) Uani 0.412(4) 1 d PGDU A 2
C93A C -0.00508(10) 0.0904(2) -0.01912(18) 0.034(3) Uani 0.412(4) 1 d PGU A 2
H93A H -0.0210 0.0814 -0.0525 0.040 Uiso 0.412(4) 1 calc PR A 2
C94A C 0.0228(3) 0.0598(6) -0.0105(6) 0.037(3) Uani 0.412(4) 1 d PU A 2
H94A H 0.0246 0.0318 -0.0390 0.045 Uiso 0.412(4) 1 calc PR A 2
C95A C 0.0455(3) 0.0737(6) 0.0399(6) 0.036(3) Uani 0.412(4) 1 d PU A 2
H95A H 0.0630 0.0558 0.0453 0.043 Uiso 0.412(4) 1 calc PR A 2
C96A C 0.0426(2) 0.1145(6) 0.0830(6) 0.035(3) Uani 0.412(4) 1 d PU A 2
H96A H 0.0576 0.1201 0.1188 0.042 Uiso 0.412(4) 1 calc PR A 2
C97A C 0.01795(7) 0.14636(16) 0.07351(14) 0.031(2) Uani 0.412(4) 1 d PGU A 2
H97A H 0.0173 0.1780 0.1004 0.037 Uiso 0.412(4) 1 calc PR A 2
C98 C -0.04280(15) 0.2965(3) -0.1582(3) 0.035(2) Uani 0.673(7) 1 d PU A 1
H98X H -0.0230 0.2878 -0.1420 0.053 Uiso 0.673(7) 1 calc PR A 1
H98Y H -0.0462 0.3391 -0.1467 0.053 Uiso 0.673(7) 1 calc PR A 1
H98C H -0.0496 0.2936 -0.2008 0.053 Uiso 0.673(7) 1 calc PR A 1
C98A C -0.0399(3) 0.2071(6) -0.1571(6) 0.028(4) Uani 0.327(7) 1 d PU A 2
H98D H -0.0466 0.2092 -0.1997 0.041 Uiso 0.327(7) 1 calc PR A 2
H98E H -0.0411 0.1634 -0.1449 0.041 Uiso 0.327(7) 1 calc PR A 2
H98F H -0.0207 0.2212 -0.1407 0.041 Uiso 0.327(7) 1 calc PR A 2
N21S N -0.25755(12) 0.4367(3) 0.0456(3) 0.0723(17) Uani 1 1 d U . .
C21S C -0.26335(12) 0.3997(3) 0.0079(3) 0.0547(16) Uani 1 1 d U . .
C22S C -0.27039(14) 0.3533(3) -0.0400(3) 0.0685(19) Uani 1 1 d U . .
H22Z H -0.2592 0.3151 -0.0265 0.103 Uiso 1 1 calc R . .
H22B H -0.2667 0.3717 -0.0728 0.103 Uiso 1 1 calc R . .
H22C H -0.2900 0.3424 -0.0526 0.103 Uiso 1 1 calc R . .
N31S N -0.24962(12) 0.4919(3) -0.0938(3) 0.0848(19) Uani 1 1 d U . .
C31S C -0.26182(15) 0.5331(4) -0.0814(3) 0.0662(18) Uani 1 1 d U . .
C32S C -0.27730(16) 0.5849(3) -0.0665(3) 0.074(2) Uani 1 1 d U . .
H32D H -0.2944 0.5931 -0.0998 0.111 Uiso 1 1 calc R . .
H32E H -0.2660 0.6233 -0.0573 0.111 Uiso 1 1 calc R . .
H32F H -0.2817 0.5725 -0.0327 0.111 Uiso 1 1 calc R . .
N41S N -0.0061(2) 0.0570(5) -0.2030(5) 0.048(3) Uani 0.438(3) 1 d PU A -1
C41S C -0.0098(3) 0.0922(6) -0.2365(6) 0.052(4) Uani 0.438(3) 1 d PU A -1
C42S C -0.0158(4) 0.1385(7) -0.2778(7) 0.082(5) Uani 0.438(3) 1 d PU A -1
H42A H -0.0199 0.1780 -0.2617 0.123 Uiso 0.438(3) 1 calc PR A -1
H42B H -0.0319 0.1260 -0.3118 0.123 Uiso 0.438(3) 1 calc PR A -1
H42C H 0.0000 0.1450 -0.2895 0.123 Uiso 0.438(3) 1 calc PR A -1
N41A N 0.0050(2) 0.0050(5) -0.3387(5) 0.074(3) Uani 0.562(3) 1 d PU A -2
C41A C -0.0002(2) -0.0415(6) -0.3197(6) 0.063(3) Uani 0.562(3) 1 d PU A -2
C42A C -0.0071(3) -0.1011(6) -0.2956(6) 0.085(4) Uani 0.562(3) 1 d PU A -2
H42D H -0.0237 -0.1200 -0.3244 0.127 Uiso 0.562(3) 1 calc PR A -2
H42E H -0.0104 -0.0916 -0.2599 0.127 Uiso 0.562(3) 1 calc PR A -2
H42F H 0.0083 -0.1309 -0.2867 0.127 Uiso 0.562(3) 1 calc PR A -2
C48A C -0.04088(16) 0.1627(3) 0.0311(3) 0.0238(16) Uani 0.588(4) 1 d PDU A 1
O23A O -0.03512(16) 0.1984(4) 0.0467(3) 0.0297(18) Uani 0.412(4) 1 d PDU A 2
O24B O -0.05739(15) 0.1431(4) -0.0365(3) 0.0239(16) Uani 0.412(4) 1 d PDU A 2
N1S N 0.0002(2) 0.5194(4) 0.1608(5) 0.053(3) Uani 0.502(2) 1 d PDU A 3
C1S C -0.01158(18) 0.4774(4) 0.1676(4) 0.033(2) Uani 0.502(2) 1 d PDU A 3
C2S C -0.02842(19) 0.4211(4) 0.1741(4) 0.035(2) Uani 0.502(2) 1 d PDU A 3
H2S1 H -0.0440 0.4361 0.1837 0.053 Uiso 0.502(2) 1 calc PR A 3
H2S2 H -0.0168 0.3935 0.2054 0.053 Uiso 0.502(2) 1 calc PR A 3
H2S3 H -0.0353 0.3973 0.1375 0.053 Uiso 0.502(2) 1 calc PR A 3
C3S C -0.0026(3) 0.5875(5) 0.2072(6) 0.061(3) Uani 0.498(2) 1 d PDU A -2
C4S C -0.0178(3) 0.6391(6) 0.2268(6) 0.072(4) Uani 0.498(2) 1 d PDU A -2
H4S1 H -0.0360 0.6458 0.1966 0.108 Uiso 0.498(2) 1 calc PR A -2
H4S2 H -0.0072 0.6785 0.2333 0.108 Uiso 0.498(2) 1 calc PR A -2
H4S3 H -0.0198 0.6261 0.2631 0.108 Uiso 0.498(2) 1 calc PR A -2
N2S N 0.0076(3) 0.5491(5) 0.1910(6) 0.077(4) Uani 0.498(2) 1 d PDU A -2

loop_
_atom_site_aniso_label
_atom_site_aniso_U_11
_atom_site_aniso_U_22
_atom_site_aniso_U_33
_atom_site_aniso_U_23
_atom_site_aniso_U_13
_atom_site_aniso_U_12
Co1 0.0185(4) 0.0978(6) 0.0197(4) 0.0024(4) 0.0060(3) -0.0222(4)
Co2 0.0155(3) 0.0288(3) 0.0202(3) -0.0002(2) 0.0102(3) -0.0036(2)
Co3 0.0354(4) 0.0345(4) 0.0222(3) 0.0060(3) 0.0145(3) 0.0156(3)
Co4 0.0190(3) 0.0183(3) 0.0234(3) 0.0015(2) 0.0098(3) 0.0051(2)
Co5 0.0166(3) 0.0151(3) 0.0230(3) -0.0013(2) 0.0131(2) -0.0016(2)
Co6 0.0128(3) 0.0177(3) 0.0197(3) -0.0013(2) 0.0094(2) -0.0022(2)
Co7 0.0138(3) 0.0158(3) 0.0207(3) 0.0007(2) 0.0087(2) 0.0003(2)
Co8 0.0189(3) 0.0202(3) 0.0275(3) -0.0047(2) 0.0166(3) -0.0040(2)
Co9 0.0210(3) 0.0211(3) 0.0239(3) 0.0027(2) 0.0098(3) -0.0037(2)
Co10 0.0169(3) 0.0227(3) 0.0212(3) -0.0005(2) 0.0095(3) -0.0028(2)
Cl1 0.0491(8) 0.0341(6) 0.0349(7) -0.0052(5) 0.0307(6) -0.0018(6)
Cl2 0.0871(12) 0.0497(8) 0.0592(9) -0.0315(7) 0.0619(9) -0.0393(8)
Cl3 0.0651(10) 0.0591(9) 0.0300(7) 0.0070(6) 0.0216(7) -0.0191(7)
Cl4 0.0277(8) 0.1048(13) 0.0385(8) 0.0108(8) 0.0056(6) 0.0130(8)
Cl6 0.0452(9) 0.0871(11) 0.0336(7) 0.0211(7) 0.0211(7) 0.0082(8)
P1 0.0118(6) 0.0163(5) 0.0199(6) 0.0004(4) 0.0094(5) 0.0002(4)
P2 0.0128(6) 0.0162(5) 0.0221(6) -0.0009(4) 0.0107(5) -0.0001(4)
F1 0.0152(13) 0.0184(11) 0.0216(13) -0.0002(9) 0.0085(11) -0.0015(9)
F2 0.0153(13) 0.0204(12) 0.0213(13) -0.0004(9) 0.0075(11) 0.0017(9)
O1 0.0253(17) 0.0244(15) 0.0305(17) 0.0001(13) 0.0211(14) -0.0024(13)
O2 0.041(2) 0.0212(15) 0.0280(17) 0.0005(13) 0.0213(15) 0.0003(14)
O3 0.059(3) 0.053(2) 0.055(2) 0.034(2) -0.025(2) -0.042(2)
O4 0.0137(15) 0.0213(15) 0.0313(17) 0.0019(12) 0.0082(13) -0.0008(12)
O5 0.058(2) 0.062(2) 0.051(2) -0.0410(17) 0.045(2) -0.0453(19)
O6 0.0163(16) 0.0158(14) 0.049(2) -0.0053(13) 0.0081(15) 0.0002(12)
O7 0.0297(18) 0.0160(14) 0.0322(17) 0.0001(12) 0.0126(15) -0.0005(13)
O8 0.0198(17) 0.0185(14) 0.0188(15) 0.0003(11) 0.0096(13) -0.0001(11)
O9 0.0188(15) 0.0175(14) 0.0242(15) -0.0007(11) 0.0142(13) -0.0007(11)
O10 0.0119(14) 0.0164(13) 0.0234(15) 0.0008(11) 0.0118(12) 0.0009(11)
O11 0.0172(16) 0.0278(16) 0.0257(16) 0.0024(13) 0.0098(13) 0.0022(12)
O12 0.0165(16) 0.0255(16) 0.0344(18) -0.0010(13) 0.0082(14) 0.0009(12)
O13 0.0145(15) 0.0162(13) 0.0222(15) 0.0020(11) 0.0094(12) 0.0020(11)
O14 0.0139(14) 0.0151(13) 0.0214(15) -0.0033(11) 0.0113(12) -0.0012(11)
O15 0.0199(16) 0.0157(13) 0.0244(16) -0.0011(11) 0.0133(13) -0.0021(11)
O16 0.0297(19) 0.0307(17) 0.0370(19) -0.0083(14) 0.0253(16) -0.0081(14)
O17 0.0305(19) 0.0321(17) 0.0335(18) 0.0075(14) 0.0194(15) -0.0037(14)
O18 0.0169(15) 0.0218(14) 0.0246(15) 0.0042(11) 0.0107(13) -0.0004(12)
O19 0.0175(16) 0.0218(15) 0.0278(16) -0.0069(12) 0.0160(13) -0.0048(12)
O20 0.0217(16) 0.0252(15) 0.0254(16) -0.0024(12) 0.0129(13) -0.0048(12)
O21 0.0196(18) 0.0212(16) 0.066(2) 0.0136(15) 0.0058(17) -0.0008(13)
O22 0.0331(19) 0.0158(14) 0.0345(18) -0.0006(12) 0.0218(15) -0.0004(13)
O23 0.042(4) 0.022(3) 0.021(3) 0.004(2) 0.002(3) 0.013(2)
O24 0.0207(14) 0.0200(15) 0.0207(14) -0.0013(9) 0.0061(9) -0.0003(9)
O26 0.0205(16) 0.0197(14) 0.0319(17) -0.0019(12) 0.0180(14) -0.0042(12)
O27 0.0184(16) 0.0230(15) 0.0294(16) -0.0042(12) 0.0157(14) -0.0034(12)
O28 0.136(4) 0.105(3) 0.059(3) 0.060(2) 0.077(3) 0.104(3)
N1 0.018(2) 0.036(2) 0.027(2) -0.0012(16) 0.0107(17) -0.0070(15)
N2 0.026(2) 0.0241(18) 0.029(2) -0.0111(15) 0.0189(17) -0.0080(15)
N3 0.018(2) 0.035(2) 0.025(2) -0.0087(15) 0.0113(16) -0.0056(16)
C8 0.016(2) 0.025(2) 0.028(2) 0.0046(18) 0.0064(19) -0.0064(17)
N6 0.027(2) 0.030(2) 0.037(2) -0.0057(17) 0.0185(18) 0.0021(17)
N7 0.102(4) 0.018(2) 0.035(2) 0.0046(16) 0.039(2) 0.008(2)
N8 0.024(2) 0.0221(18) 0.030(2) 0.0074(15) 0.0107(17) -0.0040(15)
N9 0.035(2) 0.0220(19) 0.026(2) -0.0050(15) 0.0121(18) -0.0052(16)
N10 0.060(3) 0.064(3) 0.037(2) 0.025(2) 0.030(2) 0.035(2)
C1 0.017(2) 0.020(2) 0.031(2) 0.0067(18) 0.0098(19) 0.0003(17)
C2 0.018(2) 0.025(2) 0.039(3) 0.0071(19) 0.016(2) -0.0015(18)
C3 0.021(2) 0.033(2) 0.033(3) 0.0063(19) 0.015(2) 0.0002(19)
C4 0.022(3) 0.036(3) 0.043(3) 0.005(2) 0.022(2) 0.003(2)
C5 0.018(2) 0.035(3) 0.051(3) 0.010(2) 0.016(2) 0.007(2)
C6 0.016(2) 0.044(3) 0.039(3) 0.003(2) 0.005(2) 0.006(2)
C7 0.017(2) 0.033(3) 0.036(3) 0.007(2) 0.010(2) 0.0066(19)
N5 0.027(2) 0.0273(19) 0.0221(19) 0.0040(15) 0.0070(16) -0.0060(16)
C9 0.040(3) 0.044(3) 0.027(3) 0.009(2) 0.009(2) -0.014(2)
C10 0.045(3) 0.053(3) 0.040(3) 0.030(3) 0.008(3) -0.001(3)
C11 0.027(3) 0.051(3) 0.059(4) 0.029(3) 0.011(3) 0.006(2)
C12 0.024(3) 0.032(3) 0.045(3) 0.015(2) 0.014(2) 0.002(2)
C13 0.016(3) 0.070(4) 0.034(3) 0.010(3) 0.008(2) -0.007(2)
C14 0.024(3) 0.111(5) 0.027(3) 0.012(3) 0.010(2) -0.006(3)
C15 0.029(3) 0.093(4) 0.029(3) -0.006(3) 0.019(2) -0.017(3)
C16 0.027(3) 0.051(3) 0.032(3) -0.002(2) 0.019(2) -0.008(2)
C17 0.024(2) 0.032(2) 0.022(2) -0.0020(18) 0.0107(19) -0.0112(19)
C18 0.022(3) 0.039(3) 0.023(2) 0.0024(19) 0.013(2) -0.003(2)
C19 0.026(5) 0.023(4) 0.018(4) -0.012(3) 0.016(4) -0.009(3)
C20 0.029(5) 0.030(4) 0.029(4) 0.000(3) 0.020(4) 0.003(3)
C21 0.036(5) 0.040(5) 0.048(5) -0.001(4) 0.033(4) 0.007(4)
C22 0.043(6) 0.037(5) 0.052(6) -0.018(4) 0.043(5) -0.020(4)
C23 0.050(6) 0.035(5) 0.050(6) 0.001(4) 0.038(5) -0.014(4)
C24 0.042(5) 0.018(4) 0.040(5) -0.006(3) 0.031(4) -0.011(3)
C19A 0.028(6) 0.027(5) 0.040(7) 0.003(4) 0.020(5) 0.005(4)
C20A 0.041(7) 0.033(6) 0.054(7) -0.012(5) 0.032(5) -0.013(5)
C21A 0.050(8) 0.047(6) 0.058(8) -0.013(6) 0.043(6) -0.007(6)
C22A 0.052(8) 0.042(6) 0.058(8) 0.002(6) 0.044(7) -0.002(6)
C23A 0.045(7) 0.040(6) 0.051(7) -0.001(5) 0.028(6) -0.010(5)
C24A 0.038(7) 0.024(5) 0.058(7) 0.005(5) 0.029(6) 0.007(4)
C25 0.022(2) 0.021(2) 0.031(2) -0.0025(17) 0.019(2) -0.0028(17)
C26 0.022(2) 0.023(2) 0.029(2) -0.0032(17) 0.018(2) -0.0023(17)
C27 0.029(3) 0.028(2) 0.039(3) -0.006(2) 0.023(2) -0.013(2)
C28 0.041(3) 0.031(2) 0.043(3) -0.020(2) 0.030(3) -0.017(2)
C29 0.039(3) 0.035(3) 0.038(3) -0.015(2) 0.032(2) -0.015(2)
C30 0.041(3) 0.067(4) 0.040(3) 0.004(3) 0.024(3) 0.033(3)
C31 0.173(9) 0.211(10) 0.062(5) 0.065(6) 0.060(6) 0.164(8)
C32 0.026(3) 0.023(2) 0.031(3) -0.0040(18) 0.017(2) -0.0013(18)
C33 0.034(3) 0.038(3) 0.044(3) 0.012(2) 0.020(3) 0.006(2)
C34 0.020(2) 0.019(2) 0.041(3) -0.0013(18) 0.024(2) 0.0009(17)
C35 0.022(2) 0.018(2) 0.056(3) -0.0003(19) 0.031(2) 0.0024(17)
C36 0.035(3) 0.022(2) 0.068(3) -0.008(2) 0.027(3) 0.000(2)
C37 0.056(4) 0.022(2) 0.093(4) -0.014(3) 0.039(3) -0.001(2)
C38 0.077(5) 0.018(2) 0.096(4) 0.003(2) 0.064(4) 0.003(3)
C39 0.067(4) 0.024(2) 0.074(4) 0.013(2) 0.056(3) 0.013(2)
C40 0.043(3) 0.024(2) 0.055(3) 0.005(2) 0.041(3) 0.005(2)
C41 0.027(3) 0.019(2) 0.050(3) 0.0050(19) 0.031(2) 0.0038(18)
C42 0.027(3) 0.020(2) 0.080(4) 0.008(2) 0.039(3) 0.0072(19)
C43 0.094(5) 0.034(3) 0.085(4) 0.021(3) 0.076(4) 0.021(3)
C44 0.134(6) 0.040(3) 0.112(4) 0.027(3) 0.101(4) 0.027(3)
C45 0.079(5) 0.032(3) 0.144(5) 0.013(3) 0.077(4) 0.006(3)
C46 0.044(4) 0.028(3) 0.127(5) -0.010(3) 0.022(4) 0.005(2)
C47 0.030(3) 0.022(2) 0.096(4) -0.003(3) 0.013(3) 0.002(2)
C48 0.024(4) 0.029(5) 0.060(6) -0.008(4) 0.017(4) -0.009(4)
C49 0.021(2) 0.019(2) 0.056(3) 0.005(2) -0.002(2) -0.0063(19)
C55 0.027(5) 0.016(4) 0.026(5) 0.003(4) 0.007(4) 0.003(3)
C50 0.021(4) 0.008(5) 0.031(5) -0.005(3) 0.004(3) 0.000(4)
C51 0.017(5) 0.020(5) 0.037(5) 0.002(4) 0.005(4) -0.001(4)
C52 0.018(4) 0.018(4) 0.046(6) 0.005(4) 0.017(4) 0.005(3)
C53 0.015(5) 0.025(5) 0.043(6) -0.001(4) 0.011(4) -0.002(4)
C54 0.022(5) 0.028(6) 0.032(6) -0.001(4) 0.002(4) 0.003(4)
C54A 0.017(5) 0.083(9) 0.023(5) 0.014(5) 0.001(4) 0.006(6)
C55A 0.015(5) 0.059(7) 0.028(5) 0.015(5) 0.007(4) 0.004(5)
C50A 0.021(4) 0.027(5) 0.024(5) 0.001(4) 0.008(4) -0.002(4)
C51A 0.012(4) 0.014(5) 0.034(6) 0.009(4) 0.000(4) 0.008(4)
C52A 0.020(5) 0.023(5) 0.037(6) 0.003(4) 0.016(4) 0.000(4)
C53A 0.018(5) 0.056(8) 0.036(7) -0.005(5) 0.010(4) -0.007(5)
C56 0.034(3) 0.048(3) 0.046(3) -0.027(2) 0.031(3) -0.024(2)
C57 0.049(3) 0.065(3) 0.060(3) -0.040(3) 0.049(3) -0.040(3)
C58 0.039(3) 0.053(3) 0.060(4) -0.033(3) 0.036(3) -0.030(3)
C59 0.025(3) 0.041(3) 0.037(3) -0.021(2) 0.015(2) -0.011(2)
C60 0.019(2) 0.036(2) 0.027(2) -0.0039(19) 0.015(2) 0.0005(19)
C61 0.027(3) 0.027(2) 0.022(2) -0.0035(18) 0.013(2) -0.0043(19)
C62 0.034(3) 0.025(2) 0.031(3) -0.0082(19) 0.022(2) -0.0106(19)
C63 0.066(4) 0.027(2) 0.046(3) -0.005(2) 0.040(3) -0.012(2)
C64 0.076(4) 0.039(3) 0.052(3) -0.015(2) 0.047(3) -0.031(3)
C65 0.048(4) 0.059(3) 0.053(4) -0.027(3) 0.042(3) -0.029(3)
C66 0.029(3) 0.052(3) 0.048(3) -0.019(2) 0.026(3) -0.009(2)
C67 0.032(3) 0.035(3) 0.039(3) -0.009(2) 0.024(2) -0.006(2)
Cl5 0.0220(13) 0.0487(15) 0.0299(13) -0.0066(11) 0.0098(11) -0.0100(11)
O25 0.021(4) 0.050(3) 0.029(4) 0.005(3) 0.006(3) 0.006(2)
N4 0.007(3) 0.021(3) 0.030(3) 0.004(3) 0.007(3) 0.008(3)
C68 0.019(5) 0.014(6) 0.030(5) 0.012(5) 0.014(4) 0.000(4)
C69 0.026(5) 0.044(6) 0.029(5) -0.004(4) 0.016(4) 0.000(4)
C70 0.023(5) 0.050(7) 0.034(6) -0.004(5) 0.017(4) 0.004(4)
C71 0.029(5) 0.049(6) 0.024(4) -0.005(4) 0.010(4) -0.008(4)
C72 0.011(4) 0.033(5) 0.028(4) -0.002(4) 0.003(3) 0.003(3)
Cl5A 0.0215(15) 0.073(2) 0.0541(19) 0.0245(15) 0.0007(13) -0.0083(13)
O25A 0.016(3) 0.034(3) 0.016(3) -0.002(2) 0.004(2) 0.003(2)
N4A 0.019(4) 0.040(4) 0.022(3) 0.009(3) -0.005(3) -0.009(3)
C68A 0.034(5) 0.031(8) 0.018(5) -0.004(5) 0.003(4) 0.001(5)
C69A 0.039(6) 0.035(5) 0.027(5) 0.002(4) 0.013(4) -0.002(5)
C70A 0.061(6) 0.043(6) 0.017(5) 0.005(4) 0.012(4) -0.010(6)
C71A 0.041(5) 0.044(6) 0.030(5) 0.014(4) -0.002(4) -0.018(5)
C72A 0.025(5) 0.047(6) 0.029(4) 0.014(4) -0.004(4) -0.014(4)
C73 0.022(2) 0.024(2) 0.029(2) 0.0058(18) 0.014(2) 0.0005(18)
C74 0.026(3) 0.035(3) 0.036(3) -0.008(2) 0.016(2) -0.006(2)
C75 0.016(2) 0.024(2) 0.023(2) -0.0006(17) 0.0102(19) -0.0021(17)
C76 0.013(2) 0.037(3) 0.040(3) -0.007(2) 0.012(2) 0.0000(19)
C77 0.068(4) 0.020(2) 0.049(3) 0.004(2) 0.045(3) 0.002(2)
C78 0.062(4) 0.036(3) 0.056(4) -0.008(2) 0.043(3) -0.010(3)
C79 0.022(2) 0.016(2) 0.033(2) -0.0061(17) 0.0192(19) -0.0029(17)
C80 0.019(2) 0.025(2) 0.035(3) -0.0103(18) 0.019(2) -0.0080(18)
C81 0.032(3) 0.025(2) 0.040(3) -0.005(2) 0.021(2) -0.007(2)
C82 0.031(3) 0.035(3) 0.050(3) -0.007(2) 0.030(2) -0.013(2)
C83 0.022(3) 0.041(3) 0.052(3) -0.017(2) 0.024(2) -0.010(2)
C84 0.019(2) 0.056(3) 0.038(3) -0.004(2) 0.014(2) -0.001(2)
C85 0.026(3) 0.039(3) 0.037(3) -0.003(2) 0.021(2) -0.007(2)
C86 0.052(4) 0.085(4) 0.042(3) 0.033(3) 0.028(3) 0.026(3)
C87 0.104(5) 0.093(4) 0.085(4) 0.060(4) 0.073(4) 0.069(4)
C88 0.090(5) 0.087(4) 0.062(4) 0.045(3) 0.057(3) 0.060(3)
C89 0.073(4) 0.095(4) 0.064(4) 0.055(3) 0.042(3) 0.049(3)
C90 0.105(5) 0.097(5) 0.093(5) 0.062(4) 0.069(4) 0.071(4)
C91 0.013(2) 0.040(3) 0.028(3) -0.0082(19) 0.012(2) 0.0012(18)
C92 0.028(3) 0.028(4) 0.037(4) -0.003(3) 0.019(3) -0.003(3)
C93 0.019(4) 0.035(4) 0.028(4) -0.003(3) 0.008(3) -0.008(3)
C94 0.029(4) 0.046(4) 0.042(4) 0.009(3) 0.020(4) 0.007(3)
C95 0.015(4) 0.046(4) 0.048(5) 0.018(4) 0.013(3) -0.005(3)
C96 0.037(4) 0.065(5) 0.057(5) -0.012(4) 0.018(4) -0.014(4)
C97 0.036(4) 0.046(5) 0.046(5) -0.016(4) 0.007(4) -0.006(4)
C92A 0.025(4) 0.020(5) 0.040(6) 0.015(4) 0.005(4) -0.006(4)
C93A 0.021(5) 0.022(5) 0.056(6) 0.005(4) 0.012(5) -0.002(4)
C94A 0.033(5) 0.030(5) 0.053(6) 0.005(4) 0.021(4) 0.002(4)
C95A 0.027(5) 0.037(5) 0.050(6) 0.024(4) 0.020(4) 0.009(4)
C96A 0.018(5) 0.046(6) 0.046(6) 0.019(4) 0.019(5) -0.006(4)
C97A 0.023(4) 0.038(5) 0.037(5) 0.008(4) 0.016(4) -0.002(4)
C98 0.025(4) 0.033(4) 0.046(5) 0.014(3) 0.011(4) -0.004(3)
C98A 0.015(6) 0.027(7) 0.039(9) -0.010(6) 0.008(6) 0.008(5)
N21S 0.054(4) 0.099(4) 0.074(4) -0.021(3) 0.035(3) -0.007(3)
C21S 0.036(4) 0.067(4) 0.064(4) -0.003(3) 0.021(3) 0.000(3)
C22S 0.060(5) 0.062(4) 0.084(5) -0.017(3) 0.026(4) 0.004(3)
N31S 0.051(4) 0.135(6) 0.079(4) 0.017(4) 0.037(3) -0.002(4)
C31S 0.059(5) 0.091(5) 0.051(4) 0.011(4) 0.023(3) -0.023(4)
C32S 0.112(6) 0.061(4) 0.050(4) -0.008(3) 0.031(4) -0.024(4)
N41S 0.021(5) 0.061(7) 0.064(8) 0.002(5) 0.019(5) 0.011(5)
C41S 0.047(9) 0.046(7) 0.041(8) -0.009(5) -0.011(6) 0.017(6)
C42S 0.082(9) 0.067(7) 0.098(9) 0.019(6) 0.034(7) -0.005(7)
N41A 0.045(6) 0.081(7) 0.105(9) 0.006(6) 0.037(6) -0.008(5)
C41A 0.047(7) 0.066(7) 0.085(9) -0.002(6) 0.034(6) 0.002(6)
C42A 0.094(11) 0.079(8) 0.090(10) 0.022(7) 0.043(9) 0.014(8)
C48A 0.0235(18) 0.0216(18) 0.0240(18) 0.0010(10) 0.0062(11) -0.0015(10)
O23A 0.016(3) 0.045(3) 0.030(3) 0.006(3) 0.011(3) -0.002(3)
O24B 0.024(3) 0.021(3) 0.016(3) -0.001(2) -0.006(2) 0.001(2)
N1S 0.046(6) 0.051(6) 0.064(7) 0.000(5) 0.024(5) -0.014(5)
C1S 0.021(5) 0.037(5) 0.043(6) 0.007(4) 0.012(5) 0.007(4)
C2S 0.020(5) 0.040(6) 0.042(6) 0.004(5) 0.007(5) -0.001(4)
C3S 0.056(9) 0.073(9) 0.062(8) 0.010(7) 0.031(7) -0.003(6)
C4S 0.072(10) 0.072(9) 0.074(10) 0.005(7) 0.029(8) 0.007(7)
N2S 0.067(9) 0.084(9) 0.107(11) 0.016(8) 0.063(8) 0.012(7)

loop_
_atom_type_symbol
_atom_type_description
_atom_type_scat_dispersion_real
_atom_type_scat_dispersion_imag
_atom_type_scat_source
C C 0.0033 0.0016 'International Tables Vol C Tables 4.2.6.8 and 6.1.1.4'
H H 0.0000 0.0000 'International Tables Vol C Tables 4.2.6.8 and 6.1.1.4'
N N 0.0061 0.0033 'International Tables Vol C Tables 4.2.6.8 and 6.1.1.4'
O O 0.0106 0.0060 'International Tables Vol C Tables 4.2.6.8 and 6.1.1.4'
P P 0.1023 0.0942 'International Tables Vol C Tables 4.2.6.8 and 6.1.1.4'
Cl Cl 0.1484 0.1585 'International Tables Vol C Tables 4.2.6.8 and 6.1.1.4'
Co Co 0.3494 0.9721 'International Tables Vol C Tables 4.2.6.8 and 6.1.1.4'
F F 0.0171 0.0103 'International Tables Vol C Tables 4.2.6.8 and 6.1.1.4'

loop_
_geom_angle_atom_site_label_1
_geom_angle_atom_site_label_2
_geom_angle_atom_site_label_3
_geom_angle
O23 Co1 O3 98.6(2)
O23 Co1 F2 100.51(17)
O3 Co1 F2 94.04(13)
O23 Co1 O25A 120.6(2)
O3 Co1 O25A 131.3(2)
F2 Co1 O25A 104.75(16)
O23 Co1 N4A 80.9(3)
O3 Co1 N4A 100.8(2)
F2 Co1 N4A 164.7(2)
O25A Co1 N4A 62.5(2)
O23 Co1 N4 104.77(16)
O3 Co1 N4 89.49(15)
F2 Co1 N4 153.64(9)
O25A Co1 N4 55.39(16)
N4A Co1 N4 25.1(2)
O23 Co1 O25 110.95(19)
O3 Co1 O25 141.62(17)
F2 Co1 O25 103.63(9)
O25A Co1 O25 10.69(17)
N4A Co1 O25 62.2(2)
N4 Co1 O25 60.24(5)
O23 Co1 O23A 23.6(2)
O3 Co1 O23A 79.1(2)
F2 Co1 O23A 88.83(18)
O25A Co1 O23A 144.1(2)
N4A Co1 O23A 97.4(3)
N4 Co1 O23A 117.46(17)
O25 Co1 O23A 134.12(19)
O1 Co2 O8 96.46(12)
O1 Co2 O25A 96.65(18)
O8 Co2 O25A 80.80(17)
O1 Co2 N9 94.40(14)
O8 Co2 N9 99.76(12)
O25A Co2 N9 168.8(2)
O1 Co2 O5 165.90(12)
O8 Co2 O5 96.73(12)
O25A Co2 O5 80.6(2)
N9 Co2 O5 88.26(16)
O1 Co2 N3 104.56(12)
O8 Co2 N3 157.46(13)
O25A Co2 N3 88.70(19)
N9 Co2 N3 86.79(14)
O5 Co2 N3 61.71(12)
O1 Co2 O25 91.97(10)
O8 Co2 O25 73.87(9)
O25A Co2 O25 8.79(17)
N9 Co2 O25 171.49(11)
O5 Co2 O25 86.93(13)
N3 Co2 O25 97.08(11)
O25 Co3 O2 95.33(11)
O25 Co3 O8 82.15(10)
O2 Co3 O8 98.78(12)
O25 Co3 O28 83.93(17)
O2 Co3 O28 166.04(13)
O8 Co3 O28 94.93(13)
O25 Co3 N7 170.18(13)
O2 Co3 N7 93.37(16)
O8 Co3 N7 92.03(13)
O28 Co3 N7 88.7(2)
O25 Co3 N10 86.26(15)
O2 Co3 N10 103.98(14)
O8 Co3 N10 155.30(15)
O28 Co3 N10 62.07(15)
N7 Co3 N10 96.07(18)
O25 Co3 O25A 6.68(16)
O2 Co3 O25A 94.24(17)
O8 Co3 O25A 75.78(16)
O28 Co3 O25A 86.6(2)
N7 Co3 O25A 166.49(18)
N10 Co3 O25A 92.9(2)
O21 Co4 O24B 84.2(2)
O21 Co4 F2 171.37(12)
O24B Co4 F2 90.9(2)
O21 Co4 O28 87.96(17)
O24B Co4 O28 99.9(2)
F2 Co4 O28 85.92(16)
O21 Co4 O24 87.16(17)
O24B Co4 O24 12.3(2)
F2 Co4 O24 86.56(16)
O28 Co4 O24 88.12(19)
O21 Co4 O13 97.34(13)
O24B Co4 O13 91.4(2)
F2 Co4 O13 89.83(10)
O28 Co4 O13 168.03(13)
O24 Co4 O13 102.81(15)
O21 Co4 O9 98.75(12)
O24B Co4 O9 169.6(2)
F2 Co4 O9 87.36(10)
O28 Co4 O9 90.20(15)
O24 Co4 O9 173.79(16)
O13 Co4 O9 78.42(10)
O19 Co5 F1 92.14(10)
O19 Co5 O22 87.47(11)
F1 Co5 O22 171.47(11)
O19 Co5 O26 94.94(11)
F1 Co5 O26 84.70(10)
O22 Co5 O26 86.84(12)
O19 Co5 O9 164.14(11)
F1 Co5 O9 89.60(10)
O22 Co5 O9 93.11(11)
O26 Co5 O9 100.92(11)
O19 Co5 O13 86.48(11)
F1 Co5 O13 87.94(9)
O22 Co5 O13 100.54(11)
O26 Co5 O13 172.55(10)
O9 Co5 O13 77.83(10)
F2 Co6 O6 171.04(11)
F2 Co6 O5 83.20(13)
O6 Co6 O5 88.53(14)
F2 Co6 O4 89.47(10)
O6 Co6 O4 87.55(11)
O5 Co6 O4 93.36(13)
F2 Co6 O14 90.68(10)
O6 Co6 O14 98.06(12)
O5 Co6 O14 168.24(11)
O4 Co6 O14 96.63(11)
F2 Co6 O10 86.79(10)
O6 Co6 O10 96.75(11)
O5 Co6 O10 90.27(12)
O4 Co6 O10 174.44(11)
O14 Co6 O10 79.32(10)
O7 Co7 F1 165.62(11)
O7 Co7 O11 87.29(12)
F1 Co7 O11 92.24(10)
O7 Co7 O10 102.14(11)
F1 Co7 O10 92.23(10)
O11 Co7 O10 94.01(11)
O7 Co7 O18 87.49(11)
F1 Co7 O18 78.17(10)
O11 Co7 O18 92.61(11)
O10 Co7 O18 168.54(10)
O7 Co7 O14 95.36(11)
F1 Co7 O14 86.62(9)
O11 Co7 O14 173.67(11)
O10 Co7 O14 79.82(10)
O18 Co7 O14 93.24(10)
O16 Co8 O15 96.26(11)
O16 Co8 O19 169.86(11)
O15 Co8 O19 93.88(11)
O16 Co8 N6 93.11(14)
O15 Co8 N6 95.98(13)
O19 Co8 N6 85.89(13)
O16 Co8 O20 94.17(12)
O15 Co8 O20 77.99(11)
O19 Co8 O20 87.85(11)
N6 Co8 O20 171.01(13)
O16 Co8 N2 107.99(12)
O15 Co8 N2 153.85(12)
O19 Co8 N2 62.02(11)
N6 Co8 N2 92.40(14)
O20 Co8 N2 90.36(13)
O17 Co9 O15 97.88(12)
O17 Co9 N8 94.33(14)
O15 Co9 N8 97.60(12)
O17 Co9 O18 161.64(12)
O15 Co9 O18 99.07(11)
N8 Co9 O18 90.40(13)
O17 Co9 O20 94.70(12)
O15 Co9 O20 76.69(11)
N8 Co9 O20 169.91(13)
O18 Co9 O20 82.41(11)
O17 Co9 N5 101.09(13)
O15 Co9 N5 159.01(13)
N8 Co9 N5 89.89(13)
O18 Co9 N5 61.13(12)
O20 Co9 N5 92.79(12)
O27 Co10 O12 90.73(12)
O27 Co10 F1 90.10(10)
O12 Co10 F1 95.44(11)
O27 Co10 N1 96.02(13)
O12 Co10 N1 102.20(14)
F1 Co10 N1 161.22(13)
O27 Co10 O18 167.65(11)
O12 Co10 O18 91.21(11)
F1 Co10 O18 77.58(9)
N1 Co10 O18 95.48(12)
O27 Co10 O20 100.93(11)
O12 Co10 O20 159.85(12)
F1 Co10 O20 100.86(10)
N1 Co10 O20 60.57(13)
O18 Co10 O20 80.91(10)
O10 P1 O9 114.69(16)
O10 P1 O8 108.27(15)
O9 P1 O8 110.02(15)
O10 P1 C75 109.69(18)
O9 P1 C75 106.24(17)
O8 P1 C75 107.73(18)
O13 P2 O14 114.43(16)
O13 P2 O15 109.35(15)
O14 P2 O15 108.78(15)
O13 P2 C91 107.19(19)
O14 P2 C91 108.86(18)
O15 P2 C91 108.05(19)
Co7 F1 Co10 100.83(10)
Co7 F1 Co5 138.07(12)
Co10 F1 Co5 120.30(11)
Co1 F2 Co4 111.22(11)
Co1 F2 Co6 109.50(10)
Co4 F2 Co6 138.48(12)
C61 O1 Co2 130.9(3)
C61 O2 Co3 128.1(3)
C49 O3 Co1 135.1(3)
C49 O4 Co6 126.2(3)
C56 O5 Co6 134.9(3)
C56 O5 Co2 94.7(3)
Co6 O5 Co2 124.91(15)
C34 O6 Co6 128.3(3)
C34 O7 Co7 128.7(3)
P1 O8 Co2 129.47(16)
P1 O8 Co3 131.30(16)
Co2 O8 Co3 96.71(12)
P1 O9 Co5 128.50(16)
P1 O9 Co4 123.97(16)
Co5 O9 Co4 91.88(10)
P1 O10 Co7 127.06(16)
P1 O10 Co6 124.21(16)
Co7 O10 Co6 90.79(10)
C1 O11 Co7 128.5(3)
C1 O12 Co10 129.8(3)
P2 O13 Co4 128.39(16)
P2 O13 Co5 123.07(16)
Co4 O13 Co5 92.35(11)
P2 O14 Co6 127.16(16)
P2 O14 Co7 125.27(15)
Co6 O14 Co7 90.65(10)
P2 O15 Co9 129.45(16)
P2 O15 Co8 130.68(16)
Co9 O15 Co8 97.32(12)
C18 O16 Co8 130.2(3)
C18 O17 Co9 128.5(3)
C8 O18 Co9 94.8(2)
C8 O18 Co7 134.8(3)
Co9 O18 Co7 119.32(13)
C8 O18 Co10 111.6(2)
Co9 O18 Co10 99.65(11)
Co7 O18 Co10 92.11(10)
C25 O19 Co5 134.6(3)
C25 O19 Co8 95.5(2)
Co5 O19 Co8 129.81(13)
C17 O20 Co8 134.6(3)
C17 O20 Co9 113.9(2)
Co8 O20 Co9 91.80(11)
C17 O20 Co10 91.8(3)
Co8 O20 Co10 123.31(13)
Co9 O20 Co10 96.16(11)
C41 O21 Co4 128.3(3)
C41 O22 Co5 128.2(3)
C48A O23 Co1 126.1(5)
C48A O24 Co4 126.1(5)
C79 O26 Co5 124.6(3)
C79 O27 Co10 125.2(3)
C88 O28 Co4 136.1(4)
C88 O28 Co3 94.9(3)
Co4 O28 Co3 127.62(18)
C13 N1 C17 117.6(4)
C13 N1 Co10 147.0(4)
C17 N1 Co10 95.3(3)
C29 N2 C25 118.3(4)
C29 N2 Co8 151.9(3)
C25 N2 Co8 89.4(2)
C60 N3 C56 118.1(4)
C60 N3 Co2 150.1(3)
C56 N3 Co2 90.7(3)
O18 C8 N5 111.8(4)
O18 C8 C12 125.5(4)
N5 C8 C12 122.7(4)
C30 N6 Co8 152.9(4)
C77 N7 Co3 158.9(4)
C73 N8 Co9 166.1(4)
C32 N9 Co2 160.6(4)
C86 N10 C88 117.9(5)
C86 N10 Co3 151.4(4)
C88 N10 Co3 90.1(3)
O11 C1 O12 126.5(4)
O11 C1 C2 117.7(4)
O12 C1 C2 115.7(4)
C3 C2 C7 119.4(4)
C3 C2 C1 120.7(4)
C7 C2 C1 119.9(4)
C2 C3 C4 120.2(4)
C5 C4 C3 120.3(5)
C6 C5 C4 120.2(4)
C5 C6 C7 120.1(5)
C6 C7 C2 119.8(4)
C9 N5 C8 117.6(4)
C9 N5 Co9 151.4(4)
C8 N5 Co9 90.5(3)
N5 C9 C10 124.2(5)
N5 C9 Cl3 116.3(4)
C10 C9 Cl3 119.5(4)
C9 C10 C11 116.9(5)
C12 C11 C10 120.5(5)
C11 C12 C8 117.8(5)
N1 C13 C14 124.8(5)
N1 C13 Cl4 113.9(4)
C14 C13 Cl4 121.3(4)
C13 C14 C15 116.8(5)
C16 C15 C14 121.0(5)
C15 C16 C17 117.6(5)
O20 C17 N1 111.5(4)
O20 C17 C16 126.6(5)
N1 C17 C16 121.9(4)
O16 C18 O17 125.8(4)
O16 C18 C19A 127.9(4)
O17 C18 C19A 106.2(4)
O16 C18 C19 111.7(4)
O17 C18 C19 122.4(4)
C19A C18 C19 17.15(6)
C20 C19 C24 120.0
C20 C19 C18 122.2(3)
C24 C19 C18 117.8(3)
C19 C20 C21 120.0
C22 C21 C20 120.0
C23 C22 C21 120.0
C24 C23 C22 120.0
C23 C24 C19 120.0
C20A C19A C24A 120.0
C20A C19A C18 115.4(3)
C24A C19A C18 124.6(3)
C19A C20A C21A 119.7(5)
C22A C21A C20A 119.0(10)
C21A C22A C23A 123.0(11)
C22A C23A C24A 118.0(10)
C19A C24A C23A 119.9(5)
O19 C25 N2 112.8(3)
O19 C25 C26 126.2(4)
N2 C25 C26 120.9(4)
C27 C26 C25 118.4(4)
C26 C27 C28 120.9(4)
C29 C28 C27 116.4(4)
N2 C29 C28 125.0(4)
N2 C29 Cl2 115.0(3)
C28 C29 Cl2 120.0(3)
N6 C30 C31 177.0(7)
N9 C32 C33 179.4(5)
O7 C34 O6 125.8(4)
O7 C34 C35 116.7(4)
O6 C34 C35 117.5(4)
C40 C35 C36 119.8(4)
C40 C35 C34 119.9(4)
C36 C35 C34 120.4(5)
C37 C36 C35 119.4(6)
C36 C37 C38 120.6(6)
C39 C38 C37 120.2(5)
C38 C39 C40 120.3(5)
C35 C40 C39 119.8(5)
O21 C41 O22 126.7(4)
O21 C41 C42 117.0(4)
O22 C41 C42 116.3(4)
C43 C42 C47 120.1(5)
C43 C42 C41 119.6(5)
C47 C42 C41 120.3(5)
C42 C43 C44 119.2(7)
C45 C44 C43 120.3(7)
C44 C45 C46 120.7(6)
C45 C46 C47 120.0(7)
C42 C47 C46 119.7(6)
O24B C48 O23A 123.9(7)
O24B C48 C92A 126.1(6)
O23A C48 C92A 101.5(4)
O3 C49 O4 126.5(5)
O3 C49 C50A 106.6(5)
O4 C49 C50A 126.7(6)
O3 C49 C50 122.8(4)
O4 C49 C50 110.7(4)
C50A C49 C50 16.7(4)
C50 C55 C54 120.0
C55 C50 C51 120.0
C55 C50 C49 114.6(4)
C51 C50 C49 124.7(3)
C52 C51 C50 120.0
C51 C52 C53 120.0
C52 C53 C54 120.0
C53 C54 C55 120.0
C53A C54A C55A 120.5(4)
C50A C55A C54A 118.6(8)
C55A C50A C51A 120.8(9)
C55A C50A C49 124.5(8)
C51A C50A C49 114.4(7)
C50A C51A C52A 118.9(8)
C53A C52A C51A 120.9(8)
C52A C53A C54A 120.3(4)
O5 C56 N3 111.8(4)
O5 C56 C57 126.2(4)
N3 C56 C57 122.0(4)
C58 C57 C56 117.4(5)
C57 C58 C59 121.8(5)
C60 C59 C58 115.7(4)
N3 C60 C59 125.0(4)
N3 C60 Cl1 115.2(3)
C59 C60 Cl1 119.8(3)
O2 C61 O1 125.2(4)
O2 C61 C62 117.9(4)
O1 C61 C62 116.9(4)
C67 C62 C63 119.5(4)
C67 C62 C61 120.2(4)
C63 C62 C61 120.3(4)
C62 C63 C64 120.0(5)
C65 C64 C63 119.4(5)
C66 C65 C64 121.1(5)
C65 C66 C67 120.0(5)
C62 C67 C66 119.9(3)
C68 O25 Co3 140.6(5)
C68 O25 Co1 92.6(4)
Co3 O25 Co1 117.34(10)
C68 O25 Co2 107.8(7)
Co3 O25 Co2 91.52(8)
Co1 O25 Co2 101.62(8)
C72 N4 C68 118.3(5)
C72 N4 Co1 149.2(4)
C68 N4 Co1 92.2(4)
O25 C68 N4 112.9(6)
O25 C68 C69 125.1(7)
N4 C68 C69 121.8(8)
C70 C69 C68 118.0(9)
C69 C70 C71 120.3(9)
C72 C71 C70 117.1(8)
N4 C72 C71 124.4(7)
N4 C72 Cl5 114.7(5)
C71 C72 Cl5 120.8(6)
C68A O25A Co2 129.3(8)
C68A O25A Co1 92.3(5)
Co2 O25A Co1 114.0(3)
C68A O25A Co3 124.2(8)
Co2 O25A Co3 89.4(2)
Co1 O25A Co3 107.9(2)
C72A N4A C68A 119.4(8)
C72A N4A Co1 148.6(7)
C68A N4A Co1 90.9(5)
O25A C68A N4A 112.1(8)
O25A C68A C69A 126.1(10)
N4A C68A C69A 121.7(9)
C70A C69A C68A 117.4(10)
C69A C70A C71A 121.2(9)
C72A C71A C70A 116.7(8)
N4A C72A C71A 123.5(9)
N4A C72A Cl5A 116.8(7)
C71A C72A Cl5A 119.6(7)
N8 C73 C74 179.2(6)
C76 C75 P1 115.4(3)
N7 C77 C78 179.5(6)
O26 C79 O27 125.9(4)
O26 C79 C80 118.2(4)
O27 C79 C80 115.9(4)
C85 C80 C81 119.0(4)
C85 C80 C79 119.8(4)
C81 C80 C79 121.1(4)
C82 C81 C80 120.3(5)
C83 C82 C81 119.9(4)
C82 C83 C84 120.7(5)
C83 C84 C85 119.2(5)
C80 C85 C84 120.8(4)
N10 C86 C89 124.5(5)
N10 C86 Cl6 115.4(4)
C89 C86 Cl6 120.0(4)
C90 C87 C88 117.8(6)
O28 C88 N10 112.1(5)
O28 C88 C87 126.0(5)
N10 C88 C87 121.8(5)
C86 C89 C90 117.1(5)
C87 C90 C89 120.8(6)
C98 C91 C98A 78.5(7)
C98 C91 P2 118.0(4)
C98A C91 P2 119.7(6)
C93 C92 C97 120.0
C93 C92 C48A 114.9(3)
C97 C92 C48A 124.8(3)
C94 C93 C92 120.0
C93 C94 C95 120.0
C96 C95 C94 120.0
C95 C96 C97 120.0
C96 C97 C92 120.0
C93A C92A C97A 120.1
C93A C92A C48 107.6(2)
C97A C92A C48 131.3(3)
C92A C93A C94A 117.7(5)
C95A C94A C93A 119.1(11)
C94A C95A C96A 120.2(12)
C97A C96A C95A 121.1(11)
C96A C97A C92A 121.4(6)
N21S C21S C22S 179.1(8)
N31S C31S C32S 179.3(9)
N41S C41S C42S 176.3(17)
N41A C41A C42A 179.5(18)
O24 C48A O23 128.9(7)
O24 C48A C92 120.8(5)
O23 C48A C92 110.3(6)
C48 O23A Co1 127.0(5)
C48 O24B Co4 133.9(6)
N1S C1S C2S 177.5(13)
N2S C3S C4S 177.3(18)

loop_
_geom_bond_atom_site_label_1
_geom_bond_atom_site_label_2
_geom_bond_distance
Co1 O23 1.819(5)
Co1 O3 1.937(4)
Co1 F2 2.004(2)
Co1 O25A 2.126(6)
Co1 N4A 2.140(7)
Co1 N4 2.217(2)
Co1 O25 2.224(2)
Co1 O23A 2.328(7)
Co2 O1 1.989(3)
Co2 O8 2.052(3)
Co2 O25A 2.082(6)
Co2 N9 2.086(4)
Co2 O5 2.120(3)
Co2 N3 2.192(3)
Co2 O25 2.327(2)
Co3 O25 1.952(2)
Co3 O2 2.004(3)
Co3 O8 2.065(3)
Co3 O28 2.104(4)
Co3 N7 2.110(5)
Co3 N10 2.194(4)
Co3 O25A 2.288(6)
Co4 O21 2.027(3)
Co4 O24B 2.028(8)
Co4 F2 2.049(2)
Co4 O28 2.070(4)
Co4 O24 2.103(6)
Co4 O13 2.118(3)
Co4 O9 2.156(3)
Co5 O19 2.048(3)
Co5 F1 2.061(2)
Co5 O22 2.062(3)
Co5 O26 2.091(3)
Co5 O9 2.140(3)
Co5 O13 2.161(3)
Co6 F2 2.054(2)
Co6 O6 2.055(3)
Co6 O5 2.068(3)
Co6 O4 2.080(3)
Co6 O14 2.108(3)
Co6 O10 2.187(3)
Co7 O7 2.012(3)
Co7 F1 2.027(2)
Co7 O11 2.079(3)
Co7 O10 2.094(3)
Co7 O18 2.161(3)
Co7 O14 2.179(3)
Co8 O16 2.013(3)
Co8 O15 2.087(3)
Co8 O19 2.094(3)
Co8 N6 2.098(4)
Co8 O20 2.102(3)
Co8 N2 2.193(3)
Co9 O17 1.987(3)
Co9 O15 2.036(3)
Co9 N8 2.091(4)
Co9 O18 2.147(3)
Co9 O20 2.208(3)
Co9 N5 2.239(4)
Co10 O27 2.002(3)
Co10 O12 2.012(3)
Co10 F1 2.031(2)
Co10 N1 2.140(4)
Co10 O18 2.183(3)
Co10 O20 2.238(3)
Cl1 C60 1.742(4)
Cl2 C29 1.741(4)
Cl3 C9 1.743(5)
Cl4 C13 1.744(6)
Cl6 C86 1.740(6)
P1 O10 1.533(3)
P1 O9 1.534(3)
P1 O8 1.548(3)
P1 C75 1.789(4)
P2 O13 1.535(3)
P2 O14 1.537(3)
P2 O15 1.551(3)
P2 C91 1.786(5)
O1 C61 1.260(5)
O2 C61 1.259(5)
O3 C49 1.242(6)
O4 C49 1.254(5)
O5 C56 1.322(5)
O6 C34 1.259(5)
O7 C34 1.249(5)
O11 C1 1.246(5)
O12 C1 1.255(5)
O16 C18 1.243(5)
O17 C18 1.275(5)
O18 C8 1.343(5)
O19 C25 1.296(5)
O20 C17 1.321(5)
O21 C41 1.247(5)
O22 C41 1.250(5)
O23 C48A 1.277(5)
O24 C48A 1.179(8)
O26 C79 1.263(5)
O27 C79 1.268(5)
O28 C88 1.321(6)
N1 C13 1.323(6)
N1 C17 1.352(6)
N2 C29 1.322(5)
N2 C25 1.357(5)
N3 C60 1.323(5)
N3 C56 1.350(6)
C8 N5 1.353(6)
C8 C12 1.378(6)
N6 C30 1.120(6)
N7 C77 1.131(6)
N8 C73 1.132(5)
N9 C32 1.131(5)
N10 C86 1.336(6)
N10 C88 1.352(7)
C1 C2 1.513(6)
C2 C3 1.385(6)
C2 C7 1.399(6)
C3 C4 1.387(6)
C4 C5 1.380(7)
C5 C6 1.378(7)
C6 C7 1.394(6)
N5 C9 1.323(6)
C9 C10 1.378(7)
C10 C11 1.389(8)
C11 C12 1.377(6)
C13 C14 1.358(7)
C14 C15 1.386(8)
C15 C16 1.369(7)
C16 C17 1.390(6)
C18 C19A 1.466(5)
C18 C19 1.539(5)
C19 C20 1.3900
C19 C24 1.3900
C20 C21 1.3900
C21 C22 1.3900
C22 C23 1.3900
C23 C24 1.3900
C19A C20A 1.3896
C19A C24A 1.3900
C20A C21A 1.417(11)
C21A C22A 1.342(16)
C22A C23A 1.386(16)
C23A C24A 1.410(13)
C25 C26 1.416(5)
C26 C27 1.365(5)
C27 C28 1.397(6)
C28 C29 1.377(6)
C30 C31 1.445(8)
C32 C33 1.450(6)
C34 C35 1.499(6)
C35 C40 1.392(7)
C35 C36 1.407(7)
C36 C37 1.386(7)
C37 C38 1.388(8)
C38 C39 1.375(8)
C39 C40 1.399(6)
C41 C42 1.519(6)
C42 C43 1.378(8)
C42 C47 1.385(8)
C43 C44 1.402(7)
C44 C45 1.355(10)
C45 C46 1.373(10)
C46 C47 1.388(7)
C48 O24B 1.234(5)
C48 O23A 1.291(5)
C48 C92A 1.560(2)
C49 C50A 1.432(10)
C49 C50 1.620(6)
C55 C50 1.3900
C55 C54 1.3900
C50 C51 1.3900
C51 C52 1.3900
C52 C53 1.3900
C53 C54 1.3900
C54A C53A 1.3910
C54A C55A 1.403(12)
C55A C50A 1.391(12)
C50A C51A 1.393(12)
C51A C52A 1.407(12)
C52A C53A 1.352(10)
C56 C57 1.395(6)
C57 C58 1.377(6)
C58 C59 1.389(7)
C59 C60 1.380(6)
C61 C62 1.488(6)
C62 C67 1.392(5)
C62 C63 1.394(6)
C63 C64 1.400(7)
C64 C65 1.381(8)
C65 C66 1.366(7)
C66 C67 1.397(5)
Cl5 C72 1.727(8)
O25 C68 1.324(9)
N4 C72 1.324(8)
N4 C68 1.350(9)
C68 C69 1.405(10)
C69 C70 1.366(11)
C70 C71 1.407(11)
C71 C72 1.363(10)
Cl5A C72A 1.734(9)
O25A C68A 1.319(10)
N4A C72A 1.331(9)
N4A C68A 1.346(12)
C68A C69A 1.407(11)
C69A C70A 1.372(11)
C70A C71A 1.409(11)
C71A C72A 1.374(11)
C73 C74 1.455(6)
C75 C76 1.535(6)
C77 C78 1.449(7)
C79 C80 1.508(6)
C80 C85 1.385(6)
C80 C81 1.394(6)
C81 C82 1.387(6)
C82 C83 1.374(7)
C83 C84 1.386(7)
C84 C85 1.391(6)
C86 C89 1.360(8)
C87 C90 1.376(8)
C87 C88 1.398(8)
C89 C90 1.390(9)
C91 C98 1.453(8)
C91 C98A 1.480(13)
C92 C93 1.3900
C92 C97 1.3900
C92 C48A 1.509(8)
C93 C94 1.3900
C94 C95 1.3900
C95 C96 1.3900
C96 C97 1.3900
C92A C93A 1.3896
C92A C97A 1.3903
C93A C94A 1.505(13)
C94A C95A 1.367(17)
C95A C96A 1.393(17)
C96A C97A 1.364(13)
N21S C21S 1.144(7)
C21S C22S 1.444(8)
N31S C31S 1.160(9)
C31S C32S 1.455(9)
N41S C41S 1.054(15)
C41S C42S 1.336(18)
N41A C41A 1.139(14)
C41A C42A 1.464(16)
N1S C1S 1.103(5)
C1S C2S 1.493(5)
C3S N2S 1.101(5)
C3S C4S 1.495(5)

loop_
_geom_torsion_atom_site_label_1
_geom_torsion_atom_site_label_2
_geom_torsion_atom_site_label_3
_geom_torsion_atom_site_label_4
_geom_torsion
O7 Co7 F1 Co10 -22.1(5)
O11 Co7 F1 Co10 65.72(11)
O10 Co7 F1 Co10 159.82(11)
O18 Co7 F1 Co10 -26.48(10)
O14 Co7 F1 Co10 -120.51(11)
O7 Co7 F1 Co5 146.9(4)
O11 Co7 F1 Co5 -125.22(19)
O10 Co7 F1 Co5 -31.12(19)
O18 Co7 F1 Co5 142.6(2)
O14 Co7 F1 Co5 48.55(18)
O27 Co10 F1 Co7 -154.53(11)
O12 Co10 F1 Co7 -63.79(12)
N1 Co10 F1 Co7 96.1(4)
O18 Co10 F1 Co7 26.26(10)
O20 Co10 F1 Co7 104.32(11)
O27 Co10 F1 Co5 33.91(14)
O12 Co10 F1 Co5 124.66(14)
N1 Co10 F1 Co5 -75.4(4)
O18 Co10 F1 Co5 -145.29(15)
O20 Co10 F1 Co5 -67.24(14)
O19 Co5 F1 Co7 -133.28(19)
O22 Co5 F1 Co7 139.6(6)
O26 Co5 F1 Co7 131.95(19)
O9 Co5 F1 Co7 30.94(19)
O13 Co5 F1 Co7 -46.89(18)
O19 Co5 F1 Co10 34.25(14)
O22 Co5 F1 Co10 -52.9(8)
O26 Co5 F1 Co10 -60.52(14)
O9 Co5 F1 Co10 -161.52(14)
O13 Co5 F1 Co10 120.64(14)
O23 Co1 F2 Co4 36.9(2)
O3 Co1 F2 Co4 136.49(18)
O25A Co1 F2 Co4 -88.81(19)
N4A Co1 F2 Co4 -57.0(9)
N4 Co1 F2 Co4 -126.46(17)
O25 Co1 F2 Co4 -77.84(12)
O23A Co1 F2 Co4 57.5(2)
O23 Co1 F2 Co6 -151.3(2)
O3 Co1 F2 Co6 -51.77(18)
O25A Co1 F2 Co6 82.93(19)
N4A Co1 F2 Co6 114.7(8)
N4 Co1 F2 Co6 45.3(3)
O25 Co1 F2 Co6 93.90(11)
O23A Co1 F2 Co6 -130.7(2)
O21 Co4 F2 Co1 -13.4(9)
O24B Co4 F2 Co1 -68.2(2)
O28 Co4 F2 Co1 31.61(17)
O24 Co4 F2 Co1 -56.74(17)
O13 Co4 F2 Co1 -159.59(12)
O9 Co4 F2 Co1 122.00(13)
O21 Co4 F2 Co6 178(100)
O24B Co4 F2 Co6 123.6(3)
O28 Co4 F2 Co6 -136.6(2)
O24 Co4 F2 Co6 135.0(2)
O13 Co4 F2 Co6 32.20(19)
O9 Co4 F2 Co6 -46.21(19)
O6 Co6 F2 Co1 -7.0(8)
O5 Co6 F2 Co1 -29.94(13)
O4 Co6 F2 Co1 63.51(13)
O14 Co6 F2 Co1 160.14(12)
O10 Co6 F2 Co1 -120.60(12)
O6 Co6 F2 Co4 161.3(6)
O5 Co6 F2 Co4 138.4(2)
O4 Co6 F2 Co4 -128.15(19)
O14 Co6 F2 Co4 -31.52(19)
O10 Co6 F2 Co4 47.74(19)
O8 Co2 O1 C61 39.2(4)
O25A Co2 O1 C61 -42.3(4)
N9 Co2 O1 C61 139.5(4)
O5 Co2 O1 C61 -120.0(6)
N3 Co2 O1 C61 -132.6(4)
O25 Co2 O1 C61 -34.8(4)
O25 Co3 O2 C61 50.1(4)
O8 Co3 O2 C61 -32.8(4)
O28 Co3 O2 C61 136.3(8)
N7 Co3 O2 C61 -125.4(4)
N10 Co3 O2 C61 137.5(4)
O25A Co3 O2 C61 43.5(4)
O23 Co1 O3 C49 105.4(6)
F2 Co1 O3 C49 4.2(6)
O25A Co1 O3 C49 -109.6(6)
N4A Co1 O3 C49 -172.2(6)
N4 Co1 O3 C49 -149.7(6)
O25 Co1 O3 C49 -113.9(6)
O23A Co1 O3 C49 92.2(6)
F2 Co6 O4 C49 -42.2(4)
O6 Co6 O4 C49 129.4(4)
O5 Co6 O4 C49 41.0(4)
O14 Co6 O4 C49 -132.8(4)
O10 Co6 O4 C49 -89.8(12)
F2 Co6 O5 C56 140.9(5)
O6 Co6 O5 C56 -35.7(5)
O4 Co6 O5 C56 51.8(5)
O14 Co6 O5 C56 -160.0(6)
O10 Co6 O5 C56 -132.4(5)
F2 Co6 O5 Co2 -72.2(2)
O6 Co6 O5 Co2 111.2(2)
O4 Co6 O5 Co2 -161.3(2)
O14 Co6 O5 Co2 -13.1(9)
O10 Co6 O5 Co2 14.5(2)
O1 Co2 O5 C56 -20.1(8)
O8 Co2 O5 C56 -179.3(3)
O25A Co2 O5 C56 -99.9(4)
N9 Co2 O5 C56 81.0(3)
N3 Co2 O5 C56 -6.3(3)
O25 Co2 O5 C56 -106.0(3)
O1 Co2 O5 Co6 -177.3(4)
O8 Co2 O5 Co6 23.5(3)
O25A Co2 O5 Co6 103.0(3)
N9 Co2 O5 Co6 -76.1(2)
N3 Co2 O5 Co6 -163.4(3)
O25 Co2 O5 Co6 96.8(2)
F2 Co6 O6 C34 -159.2(6)
O5 Co6 O6 C34 -136.5(4)
O4 Co6 O6 C34 130.1(4)
O14 Co6 O6 C34 33.7(4)
O10 Co6 O6 C34 -46.4(4)
F1 Co7 O7 C34 -143.6(4)
O11 Co7 O7 C34 128.0(4)
O10 Co7 O7 C34 34.4(4)
O18 Co7 O7 C34 -139.3(4)
O14 Co7 O7 C34 -46.3(4)
O10 P1 O8 Co2 14.9(3)
O9 P1 O8 Co2 140.9(2)
C75 P1 O8 Co2 -103.7(2)
O10 P1 O8 Co3 -142.8(2)
O9 P1 O8 Co3 -16.8(3)
C75 P1 O8 Co3 98.6(2)
O1 Co2 O8 P1 134.4(2)
O25A Co2 O8 P1 -129.9(3)
N9 Co2 O8 P1 38.8(2)
O5 Co2 O8 P1 -50.6(3)
N3 Co2 O8 P1 -66.7(4)
O25 Co2 O8 P1 -135.4(2)
O1 Co2 O8 Co3 -62.31(13)
O25A Co2 O8 Co3 33.41(19)
N9 Co2 O8 Co3 -157.92(14)
O5 Co2 O8 Co3 112.69(15)
N3 Co2 O8 Co3 96.6(3)
O25 Co2 O8 Co3 27.87(9)
O25 Co3 O8 P1 130.1(2)
O2 Co3 O8 P1 -135.7(2)
O28 Co3 O8 P1 47.0(3)
N7 Co3 O8 P1 -41.9(3)
N10 Co3 O8 P1 67.3(5)
O25A Co3 O8 P1 132.2(3)
O25 Co3 O8 Co2 -32.72(10)
O2 Co3 O8 Co2 61.50(13)
O28 Co3 O8 Co2 -115.88(19)
N7 Co3 O8 Co2 155.22(16)
N10 Co3 O8 Co2 -95.5(4)
O25A Co3 O8 Co2 -30.67(17)
O10 P1 O9 Co5 -58.5(3)
O8 P1 O9 Co5 179.18(18)
C75 P1 O9 Co5 62.8(2)
O10 P1 O9 Co4 67.4(2)
O8 P1 O9 Co4 -54.9(2)
C75 P1 O9 Co4 -171.26(19)
O19 Co5 O9 P1 114.0(4)
F1 Co5 O9 P1 17.6(2)
O22 Co5 O9 P1 -154.4(2)
O26 Co5 O9 P1 -67.0(2)
O13 Co5 O9 P1 105.5(2)
O19 Co5 O9 Co4 -23.8(4)
F1 Co5 O9 Co4 -120.21(10)
O22 Co5 O9 Co4 67.88(12)
O26 Co5 O9 Co4 155.26(10)
O13 Co5 O9 Co4 -32.23(10)
O21 Co4 O9 P1 156.5(2)
O24B Co4 O9 P1 -97.8(12)
F2 Co4 O9 P1 -17.38(18)
O28 Co4 O9 P1 68.5(2)
O24 Co4 O9 P1 -5.7(15)
O13 Co4 O9 P1 -107.74(19)
O21 Co4 O9 Co5 -62.87(13)
O24B Co4 O9 Co5 42.9(12)
F2 Co4 O9 Co5 123.25(10)
O28 Co4 O9 Co5 -150.84(16)
O24 Co4 O9 Co5 135.0(14)
O13 Co4 O9 Co5 32.89(10)
O9 P1 O10 Co7 58.1(2)
O8 P1 O10 Co7 -178.63(17)
C75 P1 O10 Co7 -61.3(2)
O9 P1 O10 Co6 -64.2(2)
O8 P1 O10 Co6 59.1(2)
C75 P1 O10 Co6 176.38(18)
O7 Co7 O10 P1 162.92(19)
F1 Co7 O10 P1 -17.6(2)
O11 Co7 O10 P1 74.8(2)
O18 Co7 O10 P1 -50.3(6)
O14 Co7 O10 P1 -103.74(19)
O7 Co7 O10 Co6 -61.44(12)
F1 Co7 O10 Co6 118.07(9)
O11 Co7 O10 Co6 -149.53(10)
O18 Co7 O10 Co6 85.3(5)
O14 Co7 O10 Co6 31.91(9)
F2 Co6 O10 P1 13.10(18)
O6 Co6 O10 P1 -158.63(19)
O5 Co6 O10 P1 -70.1(2)
O4 Co6 O10 P1 60.8(12)
O14 Co6 O10 P1 104.40(18)
F2 Co6 O10 Co7 -124.48(10)
O6 Co6 O10 Co7 63.79(12)
O5 Co6 O10 Co7 152.35(14)
O4 Co6 O10 Co7 -76.8(11)
O14 Co6 O10 Co7 -33.18(10)
O7 Co7 O11 C1 121.6(3)
F1 Co7 O11 C1 -44.0(3)
O10 Co7 O11 C1 -136.4(3)
O18 Co7 O11 C1 34.2(3)
O14 Co7 O11 C1 -123.5(9)
O27 Co10 O12 C1 123.8(4)
F1 Co10 O12 C1 33.7(4)
N1 Co10 O12 C1 -139.8(4)
O18 Co10 O12 C1 -44.0(4)
O20 Co10 O12 C1 -110.3(4)
O14 P2 O13 Co4 -58.9(2)
O15 P2 O13 Co4 178.85(18)
C91 P2 O13 Co4 62.0(2)
O14 P2 O13 Co5 66.5(2)
O15 P2 O13 Co5 -55.8(2)
C91 P2 O13 Co5 -172.71(19)
O21 Co4 O13 P2 -158.2(2)
O24B Co4 O13 P2 -73.9(3)
F2 Co4 O13 P2 16.9(2)
O28 Co4 O13 P2 86.0(9)
O24 Co4 O13 P2 -69.5(2)
O9 Co4 O13 P2 104.3(2)
O21 Co4 O13 Co5 64.93(12)
O24B Co4 O13 Co5 149.2(2)
F2 Co4 O13 Co5 -119.89(10)
O28 Co4 O13 Co5 -50.8(9)
O24 Co4 O13 Co5 153.68(16)
O9 Co4 O13 Co5 -32.55(10)
O19 Co5 O13 P2 74.98(19)
F1 Co5 O13 P2 -17.29(18)
O22 Co5 O13 P2 161.74(18)
O26 Co5 O13 P2 -26.2(9)
O9 Co5 O13 P2 -107.32(18)
O19 Co5 O13 Co4 -144.80(11)
F1 Co5 O13 Co4 122.93(10)
O22 Co5 O13 Co4 -58.04(12)
O26 Co5 O13 Co4 114.0(8)
O9 Co5 O13 Co4 32.89(10)
O13 P2 O14 Co6 59.8(2)
O15 P2 O14 Co6 -177.60(17)
C91 P2 O14 Co6 -60.1(3)
O13 P2 O14 Co7 -63.8(2)
O15 P2 O14 Co7 58.8(2)
C91 P2 O14 Co7 176.3(2)
F2 Co6 O14 P2 -18.8(2)
O6 Co6 O14 P2 159.16(19)
O5 Co6 O14 P2 -77.3(8)
O4 Co6 O14 P2 70.7(2)
O10 Co6 O14 P2 -105.4(2)
F2 Co6 O14 Co7 118.32(10)
O6 Co6 O14 Co7 -63.68(11)
O5 Co6 O14 Co7 59.9(7)
O4 Co6 O14 Co7 -152.13(10)
O10 Co6 O14 Co7 31.72(9)
O7 Co7 O14 P2 -153.44(19)
F1 Co7 O14 P2 12.28(18)
O11 Co7 O14 P2 92.1(10)
O10 Co7 O14 P2 105.15(19)
O18 Co7 O14 P2 -65.66(19)
O7 Co7 O14 Co6 68.15(11)
F1 Co7 O14 Co6 -126.14(10)
O11 Co7 O14 Co6 -46.3(10)
O10 Co7 O14 Co6 -33.26(10)
O18 Co7 O14 Co6 155.93(10)
O13 P2 O15 Co9 139.2(2)
O14 P2 O15 Co9 13.6(3)
C91 P2 O15 Co9 -104.4(2)
O13 P2 O15 Co8 -18.4(3)
O14 P2 O15 Co8 -144.0(2)
C91 P2 O15 Co8 97.9(2)
O17 Co9 O15 P2 134.0(2)
N8 Co9 O15 P2 38.5(2)
O18 Co9 O15 P2 -53.1(2)
O20 Co9 O15 P2 -133.0(2)
N5 Co9 O15 P2 -71.5(4)
O17 Co9 O15 Co8 -62.95(13)
N8 Co9 O15 Co8 -158.42(13)
O18 Co9 O15 Co8 109.95(12)
O20 Co9 O15 Co8 30.05(11)
N5 Co9 O15 Co8 91.6(3)
O16 Co8 O15 P2 -135.8(2)
O19 Co8 O15 P2 44.2(2)
N6 Co8 O15 P2 -42.0(2)
O20 Co8 O15 P2 131.2(2)
N2 Co8 O15 P2 66.0(4)
O16 Co8 O15 Co9 61.40(14)
O19 Co8 O15 Co9 -118.53(12)
N6 Co8 O15 Co9 155.21(14)
O20 Co8 O15 Co9 -31.55(11)
N2 Co8 O15 Co9 -96.8(3)
O15 Co8 O16 C18 -33.4(4)
O19 Co8 O16 C18 146.2(6)
N6 Co8 O16 C18 -129.8(4)
O20 Co8 O16 C18 45.0(4)
N2 Co8 O16 C18 136.7(4)
O15 Co9 O17 C18 36.2(4)
N8 Co9 O17 C18 134.5(4)
O18 Co9 O17 C18 -121.0(4)
O20 Co9 O17 C18 -40.9(4)
N5 Co9 O17 C18 -134.7(4)
O17 Co9 O18 C8 -23.6(5)
O15 Co9 O18 C8 179.2(2)
N8 Co9 O18 C8 81.5(2)
O20 Co9 O18 C8 -105.6(2)
N5 Co9 O18 C8 -8.2(2)
O17 Co9 O18 Co7 -172.8(3)
O15 Co9 O18 Co7 30.08(15)
N8 Co9 O18 Co7 -67.69(15)
O20 Co9 O18 Co7 105.22(15)
N5 Co9 O18 Co7 -157.34(19)
O17 Co9 O18 Co10 89.3(4)
O15 Co9 O18 Co10 -67.88(12)
N8 Co9 O18 Co10 -165.64(13)
O20 Co9 O18 Co10 7.26(11)
N5 Co9 O18 Co10 104.71(15)
O7 Co7 O18 C8 -31.1(4)
F1 Co7 O18 C8 147.8(4)
O11 Co7 O18 C8 56.1(4)
O10 Co7 O18 C8 -179(84)
O14 Co7 O18 C8 -126.3(4)
O7 Co7 O18 Co9 102.85(15)
F1 Co7 O18 Co9 -78.23(14)
O11 Co7 O18 Co9 -169.98(14)
O10 Co7 O18 Co9 -44.7(6)
O14 Co7 O18 Co9 7.63(14)
O7 Co7 O18 Co10 -154.84(12)
F1 Co7 O18 Co10 24.07(9)
O11 Co7 O18 Co10 -67.68(11)
O10 Co7 O18 Co10 57.6(6)
O14 Co7 O18 Co10 109.93(10)
O27 Co10 O18 C8 -168.4(5)
O12 Co10 O18 C8 -69.4(3)
F1 Co10 O18 C8 -164.7(3)
N1 Co10 O18 C8 33.0(3)
O20 Co10 O18 C8 91.9(3)
O27 Co10 O18 Co9 92.4(5)
O12 Co10 O18 Co9 -168.56(12)
F1 Co10 O18 Co9 96.14(11)
N1 Co10 O18 Co9 -66.18(14)
O20 Co10 O18 Co9 -7.19(11)
O27 Co10 O18 Co7 -27.8(6)
O12 Co10 O18 Co7 71.23(12)
F1 Co10 O18 Co7 -24.07(9)
N1 Co10 O18 Co7 173.61(13)
O20 Co10 O18 Co7 -127.41(12)
F1 Co5 O19 C25 -121.0(4)
O22 Co5 O19 C25 50.5(4)
O26 Co5 O19 C25 -36.1(4)
O9 Co5 O19 C25 143.0(4)
O13 Co5 O19 C25 151.2(4)
F1 Co5 O19 Co8 55.87(18)
O22 Co5 O19 Co8 -132.66(19)
O26 Co5 O19 Co8 140.73(18)
O9 Co5 O19 Co8 -40.2(5)
O13 Co5 O19 Co8 -31.93(18)
O16 Co8 O19 C25 -7.3(8)
O15 Co8 O19 C25 172.3(2)
N6 Co8 O19 C25 -92.0(3)
O20 Co8 O19 C25 94.5(2)
N2 Co8 O19 C25 2.9(2)
O16 Co8 O19 Co5 175.0(6)
O15 Co8 O19 Co5 -5.45(19)
N6 Co8 O19 Co5 90.3(2)
O20 Co8 O19 Co5 -83.25(19)
N2 Co8 O19 Co5 -174.8(2)
O16 Co8 O20 C17 59.9(4)
O15 Co8 O20 C17 155.5(4)
O19 Co8 O20 C17 -110.1(4)
N6 Co8 O20 C17 -156.0(8)
N2 Co8 O20 C17 -48.1(4)
O16 Co8 O20 Co9 -66.92(12)
O15 Co8 O20 Co9 28.61(10)
O19 Co8 O20 Co9 123.03(11)
N6 Co8 O20 Co9 77.1(9)
N2 Co8 O20 Co9 -174.99(12)
O16 Co8 O20 Co10 -165.50(16)
O15 Co8 O20 Co10 -69.97(15)
O19 Co8 O20 Co10 24.46(15)
N6 Co8 O20 Co10 -21.5(9)
N2 Co8 O20 Co10 86.43(16)
O17 Co9 O20 C17 -74.1(3)
O15 Co9 O20 C17 -171.1(3)
N8 Co9 O20 C17 132.5(7)
O18 Co9 O20 C17 87.7(3)
N5 Co9 O20 C17 27.3(3)
O17 Co9 O20 Co8 67.43(12)
O15 Co9 O20 Co8 -29.57(11)
N8 Co9 O20 Co8 -86.0(7)
O18 Co9 O20 Co8 -130.80(11)
N5 Co9 O20 Co8 168.81(12)
O17 Co9 O20 Co10 -168.79(12)
O15 Co9 O20 Co10 94.21(12)
N8 Co9 O20 Co10 37.8(8)
O18 Co9 O20 Co10 -7.02(10)
N5 Co9 O20 Co10 -67.41(13)
O27 Co10 O20 C17 85.1(2)
O12 Co10 O20 C17 -39.2(4)
F1 Co10 O20 C17 177.3(2)
N1 Co10 O20 C17 -5.7(2)
O18 Co10 O20 C17 -107.3(2)
O27 Co10 O20 Co8 -64.42(17)
O12 Co10 O20 Co8 171.2(3)
F1 Co10 O20 Co8 27.81(16)
N1 Co10 O20 Co8 -155.2(2)
O18 Co10 O20 Co8 103.18(16)
O27 Co10 O20 Co9 -160.66(11)
O12 Co10 O20 Co9 75.0(3)
F1 Co10 O20 Co9 -68.44(11)
N1 Co10 O20 Co9 108.55(15)
O18 Co10 O20 Co9 6.93(10)
O24B Co4 O21 C41 -141.3(5)
F2 Co4 O21 C41 163.4(7)
O28 Co4 O21 C41 118.6(4)
O24 Co4 O21 C41 -153.2(4)
O13 Co4 O21 C41 -50.7(4)
O9 Co4 O21 C41 28.7(4)
O19 Co5 O22 C41 112.8(4)
F1 Co5 O22 C41 -159.7(6)
O26 Co5 O22 C41 -152.1(4)
O9 Co5 O22 C41 -51.4(4)
O13 Co5 O22 C41 26.8(4)
O3 Co1 O23 C48A -76.2(7)
F2 Co1 O23 C48A 19.6(7)
O25A Co1 O23 C48A 133.8(6)
N4A Co1 O23 C48A -175.8(7)
N4 Co1 O23 C48A -167.9(6)
O25 Co1 O23 C48A 128.7(6)
O23A Co1 O23 C48A -41.9(6)
O21 Co4 O24 C48A -123.9(6)
O24B Co4 O24 C48A 161(2)
F2 Co4 O24 C48A 50.2(6)
O28 Co4 O24 C48A -35.8(6)
O13 Co4 O24 C48A 139.2(6)
O9 Co4 O24 C48A 38.5(19)
O19 Co5 O26 C79 -45.4(3)
F1 Co5 O26 C79 46.3(3)
O22 Co5 O26 C79 -132.6(3)
O9 Co5 O26 C79 134.9(3)
O13 Co5 O26 C79 55.3(10)
O12 Co10 O27 C79 -61.5(3)
F1 Co10 O27 C79 34.0(3)
N1 Co10 O27 C79 -163.8(3)
O18 Co10 O27 C79 37.6(7)
O20 Co10 O27 C79 135.0(3)
O21 Co4 O28 C88 43.7(8)
O24B Co4 O28 C88 -40.0(8)
F2 Co4 O28 C88 -130.2(8)
O24 Co4 O28 C88 -43.5(8)
O13 Co4 O28 C88 160.3(7)
O9 Co4 O28 C88 142.4(8)
O21 Co4 O28 Co3 -119.4(3)
O24B Co4 O28 Co3 156.8(4)
F2 Co4 O28 Co3 66.7(3)
O24 Co4 O28 Co3 153.3(4)
O13 Co4 O28 Co3 -2.8(12)
O9 Co4 O28 Co3 -20.7(3)
O25 Co3 O28 C88 94.3(5)
O2 Co3 O28 C88 6.6(11)
O8 Co3 O28 C88 175.8(5)
N7 Co3 O28 C88 -92.3(5)
N10 Co3 O28 C88 5.3(4)
O25A Co3 O28 C88 100.4(5)
O25 Co3 O28 Co4 -97.4(3)
O2 Co3 O28 Co4 174.9(5)
O8 Co3 O28 Co4 -15.9(4)
N7 Co3 O28 Co4 76.0(3)
N10 Co3 O28 Co4 173.6(4)
O25A Co3 O28 Co4 -91.3(4)
O27 Co10 N1 C13 84.0(6)
O12 Co10 N1 C13 -8.1(6)
F1 Co10 N1 C13 -167.6(5)
O18 Co10 N1 C13 -100.5(6)
O20 Co10 N1 C13 -176.9(7)
O27 Co10 N1 C17 -93.6(3)
O12 Co10 N1 C17 174.3(2)
F1 Co10 N1 C17 14.8(5)
O18 Co10 N1 C17 81.9(3)
O20 Co10 N1 C17 5.6(2)
O16 Co8 N2 C29 4.5(8)
O15 Co8 N2 C29 161.7(6)
O19 Co8 N2 C29 -173.6(8)
N6 Co8 N2 C29 -89.6(7)
O20 Co8 N2 C29 99.0(7)
O16 Co8 N2 C25 175.3(2)
O15 Co8 N2 C25 -27.5(4)
O19 Co8 N2 C25 -2.8(2)
N6 Co8 N2 C25 81.3(3)
O20 Co8 N2 C25 -90.2(3)
O1 Co2 N3 C60 -12.3(7)
O8 Co2 N3 C60 -170.6(5)
O25A Co2 N3 C60 -108.8(7)
N9 Co2 N3 C60 81.4(7)
O5 Co2 N3 C60 171.2(7)
O25 Co2 N3 C60 -106.2(6)
O1 Co2 N3 C56 -177.4(3)
O8 Co2 N3 C56 24.3(5)
O25A Co2 N3 C56 86.1(3)
N9 Co2 N3 C56 -83.6(3)
O5 Co2 N3 C56 6.1(3)
O25 Co2 N3 C56 88.8(3)
Co9 O18 C8 N5 12.8(4)
Co7 O18 C8 N5 153.8(3)
Co10 O18 C8 N5 -89.5(4)
Co9 O18 C8 C12 -168.9(4)
Co7 O18 C8 C12 -27.9(6)
Co10 O18 C8 C12 88.8(5)
O16 Co8 N6 C30 163.8(10)
O15 Co8 N6 C30 67.2(10)
O19 Co8 N6 C30 -26.3(10)
O20 Co8 N6 C30 19.7(16)
N2 Co8 N6 C30 -88.0(10)
O25 Co3 N7 C77 0.8(19)
O2 Co3 N7 C77 153.1(12)
O8 Co3 N7 C77 54.2(12)
O28 Co3 N7 C77 -40.7(12)
N10 Co3 N7 C77 -102.4(12)
O25A Co3 N7 C77 29.0(18)
O17 Co9 N8 C73 -146.4(16)
O15 Co9 N8 C73 -47.8(16)
O18 Co9 N8 C73 51.4(16)
O20 Co9 N8 C73 7(2)
N5 Co9 N8 C73 112.5(16)
O1 Co2 N9 C32 -172.5(11)
O8 Co2 N9 C32 -75.1(11)
O25A Co2 N9 C32 16.8(17)
O5 Co2 N9 C32 21.4(11)
N3 Co2 N9 C32 83.2(11)
O25 Co2 N9 C32 -34.2(16)
O25 Co3 N10 C86 100.7(10)
O2 Co3 N10 C86 6.1(10)
O8 Co3 N10 C86 162.7(8)
O28 Co3 N10 C86 -174.2(11)
N7 Co3 N10 C86 -88.9(10)
O25A Co3 N10 C86 101.2(10)
O25 Co3 N10 C88 -90.2(4)
O2 Co3 N10 C88 175.2(4)
O8 Co3 N10 C88 -28.2(7)
O28 Co3 N10 C88 -5.1(4)
N7 Co3 N10 C88 80.2(4)
O25A Co3 N10 C88 -89.7(5)
Co7 O11 C1 O12 8.9(6)
Co7 O11 C1 C2 -169.0(3)
Co10 O12 C1 O11 -2.7(6)
Co10 O12 C1 C2 175.2(3)
O11 C1 C2 C3 -6.0(6)
O12 C1 C2 C3 175.8(4)
O11 C1 C2 C7 171.0(4)
O12 C1 C2 C7 -7.2(6)
C7 C2 C3 C4 -0.7(6)
C1 C2 C3 C4 176.3(4)
C2 C3 C4 C5 -0.2(7)
C3 C4 C5 C6 1.2(7)
C4 C5 C6 C7 -1.4(7)
C5 C6 C7 C2 0.6(7)
C3 C2 C7 C6 0.5(7)
C1 C2 C7 C6 -176.5(4)
O18 C8 N5 C9 173.1(4)
C12 C8 N5 C9 -5.3(7)
O18 C8 N5 Co9 -12.2(3)
C12 C8 N5 Co9 169.4(4)
O17 Co9 N5 C9 -6.7(7)
O15 Co9 N5 C9 -160.9(6)
N8 Co9 N5 C9 87.7(7)
O18 Co9 N5 C9 178.2(7)
O20 Co9 N5 C9 -102.0(7)
O17 Co9 N5 C8 -176.8(2)
O15 Co9 N5 C8 28.9(5)
N8 Co9 N5 C8 -82.4(3)
O18 Co9 N5 C8 8.1(2)
O20 Co9 N5 C8 87.8(2)
C8 N5 C9 C10 2.3(7)
Co9 N5 C9 C10 -166.5(5)
C8 N5 C9 Cl3 -175.3(3)
Co9 N5 C9 Cl3 15.8(9)
N5 C9 C10 C11 1.5(8)
Cl3 C9 C10 C11 179.0(4)
C9 C10 C11 C12 -2.4(8)
C10 C11 C12 C8 -0.3(8)
O18 C8 C12 C11 -173.8(4)
N5 C8 C12 C11 4.3(7)
C17 N1 C13 C14 4.6(8)
Co10 N1 C13 C14 -172.7(4)
C17 N1 C13 Cl4 -174.7(3)
Co10 N1 C13 Cl4 8.0(8)
N1 C13 C14 C15 -1.2(9)
Cl4 C13 C14 C15 178.1(4)
C13 C14 C15 C16 -0.8(9)
C14 C15 C16 C17 -0.7(8)
Co8 O20 C17 N1 151.9(3)
Co9 O20 C17 N1 -89.1(4)
Co10 O20 C17 N1 8.4(3)
Co8 O20 C17 C16 -29.3(7)
Co9 O20 C17 C16 89.7(5)
Co10 O20 C17 C16 -172.8(4)
C13 N1 C17 O20 172.6(4)
Co10 N1 C17 O20 -8.8(4)
C13 N1 C17 C16 -6.2(7)
Co10 N1 C17 C16 172.3(4)
C15 C16 C17 O20 -174.3(4)
C15 C16 C17 N1 4.4(7)
Co8 O16 C18 O17 -4.6(7)
Co8 O16 C18 C19A 170.6(3)
Co8 O16 C18 C19 177.4(3)
Co9 O17 C18 O16 3.6(7)
Co9 O17 C18 C19A -172.5(3)
Co9 O17 C18 C19 -178.6(3)
O16 C18 C19 C20 -24.3(5)
O17 C18 C19 C20 157.7(4)
C19A C18 C19 C20 137.21(15)
O16 C18 C19 C24 157.3(3)
O17 C18 C19 C24 -20.8(6)
C19A C18 C19 C24 -41.3(3)
C24 C19 C20 C21 0.0
C18 C19 C20 C21 -178.4(4)
C19 C20 C21 C22 0.0
C20 C21 C22 C23 0.0
C21 C22 C23 C24 0.0
C22 C23 C24 C19 0.0
C20 C19 C24 C23 0.0
C18 C19 C24 C23 178.5(4)
O16 C18 C19A C20A 32.7(6)
O17 C18 C19A C20A -151.4(3)
C19 C18 C19A C20A 10.72(16)
O16 C18 C19A C24A -147.6(4)
O17 C18 C19A C24A 28.3(5)
C19 C18 C19A C24A -169.6(2)
C24A C19A C20A C21A -0.7(7)
C18 C19A C20A C21A 179.0(8)
C19A C20A C21A C22A -0.2(15)
C20A C21A C22A C23A 4(2)
C21A C22A C23A C24A -7(2)
C20A C19A C24A C23A -2.4(7)
C18 C19A C24A C23A 177.9(8)
C22A C23A C24A C19A 6.3(14)
Co5 O19 C25 N2 173.0(3)
Co8 O19 C25 N2 -4.6(4)
Co5 O19 C25 C26 -6.9(7)
Co8 O19 C25 C26 175.5(4)
C29 N2 C25 O19 179.4(4)
Co8 N2 C25 O19 4.3(4)
C29 N2 C25 C26 -0.6(7)
Co8 N2 C25 C26 -175.7(4)
O19 C25 C26 C27 -177.6(4)
N2 C25 C26 C27 2.5(7)
C25 C26 C27 C28 -2.1(7)
C26 C27 C28 C29 0.0(8)
C25 N2 C29 C28 -1.7(8)
Co8 N2 C29 C28 167.9(5)
C25 N2 C29 Cl2 178.4(3)
Co8 N2 C29 Cl2 -12.1(10)
C27 C28 C29 N2 2.0(8)
C27 C28 C29 Cl2 -178.1(4)
Co8 N6 C30 C31 35(13)
Co2 N9 C32 C33 -14(100)
Co7 O7 C34 O6 2.2(6)
Co7 O7 C34 C35 -178.2(3)
Co6 O6 C34 O7 6.2(6)
Co6 O6 C34 C35 -173.4(3)
O7 C34 C35 C40 -16.9(6)
O6 C34 C35 C40 162.7(4)
O7 C34 C35 C36 164.3(4)
O6 C34 C35 C36 -16.0(6)
C40 C35 C36 C37 -1.2(7)
C34 C35 C36 C37 177.6(4)
C35 C36 C37 C38 -0.5(8)
C36 C37 C38 C39 1.6(9)
C37 C38 C39 C40 -1.0(9)
C36 C35 C40 C39 1.7(7)
C34 C35 C40 C39 -177.0(4)
C38 C39 C40 C35 -0.6(8)
Co4 O21 C41 O22 7.1(7)
Co4 O21 C41 C42 -172.3(3)
Co5 O22 C41 O21 6.2(7)
Co5 O22 C41 C42 -174.4(3)
O21 C41 C42 C43 29.1(7)
O22 C41 C42 C43 -150.4(5)
O21 C41 C42 C47 -151.3(5)
O22 C41 C42 C47 29.2(6)
C47 C42 C43 C44 -3.7(8)
C41 C42 C43 C44 176.0(5)
C42 C43 C44 C45 2.9(10)
C43 C44 C45 C46 -0.6(11)
C44 C45 C46 C47 -0.9(10)
C43 C42 C47 C46 2.2(8)
C41 C42 C47 C46 -177.5(5)
C45 C46 C47 C42 0.1(9)
Co1 O3 C49 O4 26.5(9)
Co1 O3 C49 C50A -157.3(6)
Co1 O3 C49 C50 -152.8(4)
Co6 O4 C49 O3 -0.8(8)
Co6 O4 C49 C50A -176.2(6)
Co6 O4 C49 C50 178.5(3)
C54 C55 C50 C51 0.0
C54 C55 C50 C49 -171.0(5)
O3 C49 C50 C55 -4.6(7)
O4 C49 C50 C55 176.0(3)
C50A C49 C50 C55 10.8(17)
O3 C49 C50 C51 -175.1(4)
O4 C49 C50 C51 5.5(6)
C50A C49 C50 C51 -160(2)
C55 C50 C51 C52 0.0
C49 C50 C51 C52 170.1(5)
C50 C51 C52 C53 0.0
C51 C52 C53 C54 0.0
C52 C53 C54 C55 0.0
C50 C55 C54 C53 0.0
C53A C54A C55A C50A 1.1(13)
C54A C55A C50A C51A 0.8(15)
C54A C55A C50A C49 174.6(8)
O3 C49 C50A C55A 10.6(12)
O4 C49 C50A C55A -173.3(8)
C50 C49 C50A C55A -156(2)
O3 C49 C50A C51A -175.4(7)
O4 C49 C50A C51A 0.8(11)
C50 C49 C50A C51A 18.1(14)
C55A C50A C51A C52A -1.1(14)
C49 C50A C51A C52A -175.5(8)
C50A C51A C52A C53A -0.5(13)
C51A C52A C53A C54A 2.4(11)
C55A C54A C53A C52A -2.7(9)
Co6 O5 C56 N3 163.0(4)
Co2 O5 C56 N3 9.7(5)
Co6 O5 C56 C57 -16.7(10)
Co2 O5 C56 C57 -170.0(6)
C60 N3 C56 O5 179.1(4)
Co2 N3 C56 O5 -9.3(5)
C60 N3 C56 C57 -1.3(8)
Co2 N3 C56 C57 170.4(5)
O5 C56 C57 C58 179.8(6)
N3 C56 C57 C58 0.2(9)
C56 C57 C58 C59 0.9(9)
C57 C58 C59 C60 -0.9(9)
C56 N3 C60 C59 1.3(7)
Co2 N3 C60 C59 -161.7(5)
C56 N3 C60 Cl1 -179.1(4)
Co2 N3 C60 Cl1 17.8(8)
C58 C59 C60 N3 -0.3(8)
C58 C59 C60 Cl1 -179.8(4)
Co3 O2 C61 O1 -3.8(7)
Co3 O2 C61 C62 175.4(3)
Co2 O1 C61 O2 0.1(7)
Co2 O1 C61 C62 -179.1(3)
O2 C61 C62 C67 -154.6(4)
O1 C61 C62 C67 24.6(6)
O2 C61 C62 C63 24.5(7)
O1 C61 C62 C63 -156.2(4)
C67 C62 C63 C64 -1.2(7)
C61 C62 C63 C64 179.7(5)
C62 C63 C64 C65 2.3(8)
C63 C64 C65 C66 -0.8(8)
C64 C65 C66 C67 -1.8(8)
C63 C62 C67 C66 -1.4(6)
C61 C62 C67 C66 177.7(4)
C65 C66 C67 C62 3.0(6)
O2 Co3 O25 C68 51.0(10)
O8 Co3 O25 C68 149.2(10)
O28 Co3 O25 C68 -115.0(10)
N7 Co3 O25 C68 -156.8(12)
N10 Co3 O25 C68 -52.7(10)
O25A Co3 O25 C68 131.9(18)
O2 Co3 O25 Co1 -173.82(12)
O8 Co3 O25 Co1 -75.66(12)
O28 Co3 O25 Co1 20.19(13)
N7 Co3 O25 Co1 -21.6(9)
N10 Co3 O25 Co1 82.47(15)
O25A Co3 O25 Co1 -92.9(14)
O2 Co3 O25 Co2 -69.90(10)
O8 Co3 O25 Co2 28.26(9)
O28 Co3 O25 Co2 124.11(11)
N7 Co3 O25 Co2 82.3(8)
N10 Co3 O25 Co2 -173.61(12)
O25A Co3 O25 Co2 11.0(14)
O23 Co1 O25 C68 86.6(7)
O3 Co1 O25 C68 -51.3(7)
F2 Co1 O25 C68 -166.3(7)
O25A Co1 O25 C68 -69.0(11)
N4A Co1 O25 C68 19.8(7)
N4 Co1 O25 C68 -8.9(7)
O23A Co1 O25 C68 91.8(7)
O23 Co1 O25 Co3 -66.8(2)
O3 Co1 O25 Co3 155.32(18)
F2 Co1 O25 Co3 40.29(13)
O25A Co1 O25 Co3 137.6(9)
N4A Co1 O25 Co3 -133.6(2)
N4 Co1 O25 Co3 -162.28(7)
O23A Co1 O25 Co3 -61.6(3)
O23 Co1 O25 Co2 -164.65(17)
O3 Co1 O25 Co2 57.5(2)
F2 Co1 O25 Co2 -57.57(10)
O25A Co1 O25 Co2 39.8(9)
N4A Co1 O25 Co2 128.5(2)
N4 Co1 O25 Co2 99.86(6)
O23A Co1 O25 Co2 -159.5(2)
O1 Co2 O25 C68 -78.4(4)
O8 Co2 O25 C68 -174.6(4)
O25A Co2 O25 C68 44.0(12)
N9 Co2 O25 C68 143.2(9)
O5 Co2 O25 C68 87.5(4)
N3 Co2 O25 C68 26.5(4)
O1 Co2 O25 Co3 66.73(10)
O8 Co2 O25 Co3 -29.43(10)
O25A Co2 O25 Co3 -170.8(11)
N9 Co2 O25 Co3 -71.7(8)
O5 Co2 O25 Co3 -127.34(10)
N3 Co2 O25 Co3 171.67(11)
O1 Co2 O25 Co1 -174.95(10)
O8 Co2 O25 Co1 88.89(11)
O25A Co2 O25 Co1 -52.5(11)
N9 Co2 O25 Co1 46.7(8)
O5 Co2 O25 Co1 -9.02(10)
N3 Co2 O25 Co1 -70.01(11)
O23 Co1 N4 C72 74.2(8)
O3 Co1 N4 C72 -24.6(8)
F2 Co1 N4 C72 -122.7(8)
O25A Co1 N4 C72 -168.6(8)
N4A Co1 N4 C72 92.9(9)
O25 Co1 N4 C72 -179.9(8)
O23A Co1 N4 C72 52.8(8)
O23 Co1 N4 C68 -97.3(7)
O3 Co1 N4 C68 164.0(7)
F2 Co1 N4 C68 65.9(7)
O25A Co1 N4 C68 20.0(7)
N4A Co1 N4 C68 -78.6(9)
O25 Co1 N4 C68 8.7(7)
O23A Co1 N4 C68 -118.6(7)
Co3 O25 C68 N4 155.0(4)
Co1 O25 C68 N4 13.8(11)
Co2 O25 C68 N4 -89.2(10)
Co3 O25 C68 C69 -30(2)
Co1 O25 C68 C69 -171.5(14)
Co2 O25 C68 C69 85.5(14)
C72 N4 C68 O25 171.1(8)
Co1 N4 C68 O25 -13.9(11)
C72 N4 C68 C69 -3.8(17)
Co1 N4 C68 C69 171.2(13)
O25 C68 C69 C70 -170.7(12)
N4 C68 C69 C70 3.6(19)
C68 C69 C70 C71 -1.3(17)
C69 C70 C71 C72 -0.7(15)
C68 N4 C72 C71 1.8(13)
Co1 N4 C72 C71 -168.5(6)
C68 N4 C72 Cl5 -175.5(8)
Co1 N4 C72 Cl5 14.2(12)
C70 C71 C72 N4 0.5(14)
C70 C71 C72 Cl5 177.6(7)
O1 Co2 O25A C68A -69.9(9)
O8 Co2 O25A C68A -165.4(9)
N9 Co2 O25A C68A 100.8(12)
O5 Co2 O25A C68A 96.1(9)
N3 Co2 O25A C68A 34.6(9)
O25 Co2 O25A C68A -128.1(16)
O1 Co2 O25A Co1 175.3(2)
O8 Co2 O25A Co1 79.8(2)
N9 Co2 O25A Co1 -14.0(11)
O5 Co2 O25A Co1 -18.7(2)
N3 Co2 O25A Co1 -80.2(3)
O25 Co2 O25A Co1 117.2(12)
O1 Co2 O25A Co3 65.93(17)
O8 Co2 O25A Co3 -29.57(14)
N9 Co2 O25A Co3 -123.4(9)
O5 Co2 O25A Co3 -128.03(18)
N3 Co2 O25A Co3 170.44(17)
O25 Co2 O25A Co3 7.8(10)
O23 Co1 O25A C68A 68.1(9)
O3 Co1 O25A C68A -70.7(9)
F2 Co1 O25A C68A -179.9(9)
N4A Co1 O25A C68A 9.1(9)
N4 Co1 O25A C68A -19.1(8)
O25 Co1 O25A C68A 94.7(12)
O23A Co1 O25A C68A 71.0(10)
O23 Co1 O25A Co2 -156.6(2)
O3 Co1 O25A Co2 64.6(3)
F2 Co1 O25A Co2 -44.6(3)
N4A Co1 O25A Co2 144.4(4)
N4 Co1 O25A Co2 116.2(3)
O25 Co1 O25A Co2 -130.0(10)
O23A Co1 O25A Co2 -153.7(3)
O23 Co1 O25A Co3 -59.1(3)
O3 Co1 O25A Co3 162.11(16)
F2 Co1 O25A Co3 52.9(2)
N4A Co1 O25A Co3 -118.1(3)
N4 Co1 O25A Co3 -146.3(3)
O25 Co1 O25A Co3 -32.4(7)
O23A Co1 O25A Co3 -56.2(5)
O25 Co3 O25A C68A -28.4(13)
O2 Co3 O25A C68A 71.2(8)
O8 Co3 O25A C68A 169.2(8)
O28 Co3 O25A C68A -94.8(8)
N7 Co3 O25A C68A -164.7(9)
N10 Co3 O25A C68A -33.0(8)
O25 Co3 O25A Co2 -167.7(16)
O2 Co3 O25A Co2 -68.04(18)
O8 Co3 O25A Co2 29.96(15)
O28 Co3 O25A Co2 125.93(19)
N7 Co3 O25A Co2 56.0(9)
N10 Co3 O25A Co2 -172.30(18)
O25 Co3 O25A Co1 77.2(14)
O2 Co3 O25A Co1 176.9(2)
O8 Co3 O25A Co1 -85.1(2)
O28 Co3 O25A Co1 10.9(2)
N7 Co3 O25A Co1 -59.0(9)
N10 Co3 O25A Co1 72.7(2)
O23 Co1 N4A C72A 54.1(13)
O3 Co1 N4A C72A -43.0(13)
F2 Co1 N4A C72A 150.7(10)
O25A Co1 N4A C72A -174.2(13)
N4 Co1 N4A C72A -107.6(14)
O25 Co1 N4A C72A 173.7(13)
O23A Co1 N4A C72A 37.2(13)
O23 Co1 N4A C68A -140.6(9)
O3 Co1 N4A C68A 122.3(8)
F2 Co1 N4A C68A -44.0(13)
O25A Co1 N4A C68A -8.9(8)
N4 Co1 N4A C68A 57.7(8)
O25 Co1 N4A C68A -21.0(8)
O23A Co1 N4A C68A -157.5(8)
Co2 O25A C68A N4A -137.8(10)
Co1 O25A C68A N4A -14.0(13)
Co3 O25A C68A N4A 99.6(11)
Co2 O25A C68A C69A 46(2)
Co1 O25A C68A C69A 169.7(16)
Co3 O25A C68A C69A -76.8(19)
C72A N4A C68A O25A -174.9(10)
Co1 N4A C68A O25A 13.9(13)
C72A N4A C68A C69A 2(2)
Co1 N4A C68A C69A -169.6(14)
O25A C68A C69A C70A 176.6(14)
N4A C68A C69A C70A 1(2)
C68A C69A C70A C71A -2.1(17)
C69A C70A C71A C72A 1.3(15)
C68A N4A C72A C71A -2.5(16)
Co1 N4A C72A C71A 160.6(9)
C68A N4A C72A Cl5A 180.0(10)
Co1 N4A C72A Cl5A -16.9(16)
C70A C71A C72A N4A 1.0(15)
C70A C71A C72A Cl5A 178.5(8)
Co9 N8 C73 C74 80(40)
O10 P1 C75 C76 -64.7(4)
O9 P1 C75 C76 170.8(3)
O8 P1 C75 C76 52.9(4)
Co3 N7 C77 C78 25(100)
Co5 O26 C79 O27 7.9(6)
Co5 O26 C79 C80 -172.7(3)
Co10 O27 C79 O26 -62.6(5)
Co10 O27 C79 C80 118.0(3)
O26 C79 C80 C85 159.3(4)
O27 C79 C80 C85 -21.2(6)
O26 C79 C80 C81 -19.2(6)
O27 C79 C80 C81 160.3(4)
C85 C80 C81 C82 1.6(7)
C79 C80 C81 C82 -179.8(4)
C80 C81 C82 C83 -2.6(7)
C81 C82 C83 C84 1.5(7)
C82 C83 C84 C85 0.7(7)
C81 C80 C85 C84 0.6(7)
C79 C80 C85 C84 -178.0(4)
C83 C84 C85 C80 -1.8(7)
C88 N10 C86 C89 -2.1(11)
Co3 N10 C86 C89 165.5(7)
C88 N10 C86 Cl6 176.9(5)
Co3 N10 C86 Cl6 -15.4(13)
Co4 O28 C88 N10 -174.8(5)
Co3 O28 C88 N10 -8.2(7)
Co4 O28 C88 C87 3.7(14)
Co3 O28 C88 C87 170.4(8)
C86 N10 C88 O28 -178.1(6)
Co3 N10 C88 O28 7.8(7)
C86 N10 C88 C87 3.3(11)
Co3 N10 C88 C87 -170.8(8)
C90 C87 C88 O28 179.4(8)
C90 C87 C88 N10 -2.2(13)
N10 C86 C89 C90 -0.2(12)
Cl6 C86 C89 C90 -179.2(6)
C88 C87 C90 C89 -0.2(13)
C86 C89 C90 C87 1.3(13)
O13 P2 C91 C98 168.7(4)
O14 P2 C91 C98 -67.1(5)
O15 P2 C91 C98 50.9(5)
O13 P2 C91 C98A 76.2(8)
O14 P2 C91 C98A -159.5(7)
O15 P2 C91 C98A -41.6(8)
C97 C92 C93 C94 0.0
C48A C92 C93 C94 173.8(5)
C92 C93 C94 C95 0.0
C93 C94 C95 C96 0.0
C94 C95 C96 C97 0.0
C95 C96 C97 C92 0.0
C93 C92 C97 C96 0.0
C48A C92 C97 C96 -173.1(5)
O24B C48 C92A C93A 26.0(10)
O23A C48 C92A C93A 174.3(6)
O24B C48 C92A C97A -165.9(7)
O23A C48 C92A C97A -17.5(9)
C97A C92A C93A C94A 1.4(6)
C48 C92A C93A C94A 171.2(7)
C92A C93A C94A C95A 1.1(13)
C93A C94A C95A C96A 1.4(16)
C94A C95A C96A C97A -6.6(16)
C95A C96A C97A C92A 9.3(12)
C93A C92A C97A C96A -6.6(6)
C48 C92A C97A C96A -173.6(7)
Co4 O24 C48A O23 -1.3(12)
Co4 O24 C48A C92 -177.8(4)
Co1 O23 C48A O24 -44.1(12)
Co1 O23 C48A C92 132.7(5)
C93 C92 C48A O24 -17.4(8)
C97 C92 C48A O24 156.0(5)
C93 C92 C48A O23 165.5(5)
C97 C92 C48A O23 -21.1(7)
O24B C48 O23A Co1 -30.9(14)
C92A C48 O23A Co1 179.8(5)
O23 Co1 O23A C48 111.1(11)
O3 Co1 O23A C48 -103.5(8)
F2 Co1 O23A C48 -9.1(8)
O25A Co1 O23A C48 104.8(8)
N4A Co1 O23A C48 156.9(8)
N4 Co1 O23A C48 172.9(7)
O25 Co1 O23A C48 98.8(8)
O23A C48 O24B Co4 17.0(15)
C92A C48 O24B Co4 158.8(6)
O21 Co4 O24B C48 -141.0(10)
F2 Co4 O24B C48 31.9(10)
O28 Co4 O24B C48 -54.1(10)
O24 Co4 O24B C48 -37.5(13)
O13 Co4 O24B C48 121.7(10)
O9 Co4 O24B C48 112.0(13)
